data_7132181
loop_
_publ_author_name
'Yu, Pengwei'
'Li, Mengyang'
'Hu, Shuaifeng'
'Pan, Changwang'
'Shen, Wangqiang'
'GUO, Kun'
'Xie, Yun-Peng'
'Bao, Lipiao'
'Zhang, Rui'
'Lu, Xing'

_publ_section_title
;
 Stabilizing non-IPR C2(13333)-C74 cage with Lu2C2/Lu2O: the importance of
 encaged non-metallic elements
;
_journal_name_full 'Chemical Communications'
_journal_paper_doi 10.1039/D3CC04668K
_journal_year 2023
_chemical_formula_moiety '2(C74), 2(C36 H44 N4 Ni), 2(Lu2 O), 3(C6 H6), 2(C S2)'
_chemical_formula_sum 'C240 H106 Lu4 N8 Ni2 O2 S4'
_chemical_formula_weight 4078.79
_space_group_crystal_system monoclinic
_space_group_IT_number 12
_space_group_name_Hall '-C 2y'
_space_group_name_H-M_alt 'C 1 2/m 1'
_atom_sites_solution_hydrogens geom
_audit_creation_method SHELXL-2014/7
_audit_update_record
;
2023-09-05 deposited with the CCDC.	2023-10-06 downloaded from the CCDC.
;
_cell_angle_alpha 90
_cell_angle_beta 106.529(4)
_cell_angle_gamma 90
_cell_formula_units_Z 2
_cell_length_a 25.811(3)
_cell_length_b 16.724(2)
_cell_length_c 17.817(2)
_cell_measurement_reflns_used 9849
_cell_measurement_temperature 446(2)
_cell_measurement_theta_max 50.716
_cell_measurement_theta_min 5.189
_cell_volume 7373.1(15)
_computing_structure_refinement 'SHELXL-2014/7 (Sheldrick, 2014)'
_diffrn_ambient_temperature 446(2)
_diffrn_measured_fraction_theta_full 0.990
_diffrn_measured_fraction_theta_max 0.987
_diffrn_measurement_device_type 'CCD MX300-HE'
_diffrn_measurement_method 'phi scans'
_diffrn_radiation_type synchrotron
_diffrn_radiation_wavelength 0.71073
_diffrn_reflns_av_R_equivalents 0.0391
_diffrn_reflns_av_unetI/netI 0.0253
_diffrn_reflns_Laue_measured_fraction_full 0.990
_diffrn_reflns_Laue_measured_fraction_max 0.987
_diffrn_reflns_limit_h_max 31
_diffrn_reflns_limit_h_min -30
_diffrn_reflns_limit_k_max 20
_diffrn_reflns_limit_k_min -20
_diffrn_reflns_limit_l_max 21
_diffrn_reflns_limit_l_min -21
_diffrn_reflns_number 50215
_diffrn_reflns_point_group_measured_fraction_full 0.990
_diffrn_reflns_point_group_measured_fraction_max 0.987
_diffrn_reflns_theta_full 25.242
_diffrn_reflns_theta_max 25.369
_diffrn_reflns_theta_min 2.595
_diffrn_source 'SSRF, Beamline BL17B'
_exptl_absorpt_coefficient_mu 3.036
_exptl_absorpt_correction_T_max 0.7452
_exptl_absorpt_correction_T_min 0.5511
_exptl_crystal_colour black
_exptl_crystal_density_diffrn 1.837
_exptl_crystal_description block
_exptl_crystal_F_000 4044
_exptl_crystal_size_max 0.080
_exptl_crystal_size_mid 0.060
_exptl_crystal_size_min 0.060
_refine_diff_density_max 1.350
_refine_diff_density_min -1.089
_refine_diff_density_rms 0.163
_refine_ls_extinction_method none
_refine_ls_goodness_of_fit_ref 1.032
_refine_ls_hydrogen_treatment constr
_refine_ls_matrix_type full
_refine_ls_number_parameters 962
_refine_ls_number_reflns 6951
_refine_ls_number_restraints 2797
_refine_ls_restrained_S_all 1.324
_refine_ls_R_factor_all 0.1037
_refine_ls_R_factor_gt 0.0820
_refine_ls_shift/su_max 0.000
_refine_ls_shift/su_mean 0.000
_refine_ls_structure_factor_coef Fsqd
_refine_ls_weighting_details 'w=1/[\s^2^(Fo^2^)+(0.1569P)^2^+69.9541P] where P=(Fo^2^+2Fc^2^)/3'
_refine_ls_weighting_scheme calc
_refine_ls_wR_factor_gt 0.2335
_refine_ls_wR_factor_ref 0.2669
_reflns_Friedel_coverage 0.000
_reflns_number_gt 5268
_reflns_number_total 6951
_reflns_threshold_expression 'I > 2\s(I)'
_cod_data_source_file d3cc04668k2.cif
_cod_data_source_block Lu2O@C74
_cod_original_sg_symbol_H-M 'C 2/m'
_cod_database_code 7132181
_shelx_shelxl_version_number 2014/7
_shelx_space_group_comment
;
The symmetry employed for this shelxl refinement is uniquely defined
by the following loop, which should always be used as a source of
symmetry information in preference to the above space-group names.
They are only intended as comments.
;
_shelx_estimated_absorpt_t_min 0.804
_shelx_estimated_absorpt_t_max 0.833

loop_
_space_group_symop_operation_xyz
'x, y, z'
'-x, y, -z'
'x+1/2, y+1/2, z'
'-x+1/2, y+1/2, -z'
'-x, -y, -z'
'x, -y, z'
'-x+1/2, -y+1/2, -z'
'x+1/2, -y+1/2, z'

loop_
_atom_site_label
_atom_site_type_symbol
_atom_site_fract_x
_atom_site_fract_y
_atom_site_fract_z
_atom_site_U_iso_or_equiv
_atom_site_adp_type
_atom_site_occupancy
_atom_site_site_symmetry_order
_atom_site_calc_flag
_atom_site_refinement_flags_posn
_atom_site_refinement_flags_adp
_atom_site_refinement_flags_occupancy
_atom_site_disorder_assembly
_atom_site_disorder_group
O1 O 0.2930(2) 0.5000 0.3398(3) 0.0410(14) Uani 1 2 d S T P A 1
Lu1 Lu 0.30179(15) 0.5000 0.4599(4) 0.053(2) Uani 0.3109 2 d S TU P A 1
Lu2 Lu 0.28185(17) 0.5000 0.22610(15) 0.0732(18) Uani 0.4994 2 d S TU P A 1
Lu3 Lu 0.30356(19) 0.4797(5) 0.4529(3) 0.0676(15) Uani 0.2196 1 d . U P A 1
Lu4 Lu 0.2774(3) 0.4728(6) 0.2224(4) 0.0527(14) Uani 0.1289 1 d . U P A 1
Lu5 Lu 0.2276(7) 0.5000 0.3778(13) 0.231(11) Uani 0.0905 2 d S T P A 1
Lu6 Lu 0.2509(5) 0.4081(8) 0.2915(11) 0.187(6) Uani 0.0704 1 d . U P A 1
Lu7 Lu 0.3570(6) 0.5000 0.3025(10) 0.102(5) Uani 0.0497 2 d S T P A 1
Lu8 Lu 0.3374(6) 0.4147(9) 0.3990(11) 0.273(8) Uani 0.1058 1 d . U P A 1
C1 C 0.2421(10) 0.5000 0.5528(16) 0.198(9) Uani 1 2 d DS TU P B 2
C2 C 0.1425(7) 0.518(2) 0.2825(19) 0.115(8) Uani 0.5 1 d . U P B 2
C3 C 0.1502(10) 0.440(2) 0.328(2) 0.103(7) Uani 0.5 1 d . U P B 2
C4 C 0.1701(11) 0.4539(17) 0.413(2) 0.136(8) Uani 0.5 1 d D U P B 2
C5 C 0.1698(17) 0.365(3) 0.297(3) 0.150(10) Uani 0.5 1 d . U P B 2
C6 C 0.2033(11) 0.3218(18) 0.3360(18) 0.157(10) Uani 0.5 1 d D U P B 2
C7 C 0.2284(11) 0.3212(17) 0.4199(16) 0.148(9) Uani 0.5 1 d D U P B 2
C8 C 0.2424(12) 0.3116(19) 0.223(2) 0.164(8) Uani 0.5 1 d D U P B 2
C9 C 0.2102(9) 0.3912(13) 0.4523(15) 0.144(9) Uani 0.5 1 d D U P B 2
C10 C 0.1645(9) 0.4141(11) 0.2076(19) 0.161(8) Uani 0.5 1 d D U P B 2
C11 C 0.2410(13) 0.287(2) 0.2983(18) 0.153(8) Uani 0.5 1 d D U P B 2
C12 C 0.2982(14) 0.3153(19) 0.216(2) 0.172(10) Uani 0.5 1 d D U P B 2
C13 C 0.2919(12) 0.2736(18) 0.3587(19) 0.150(10) Uani 0.5 1 d D U P B 2
C14 C 0.3402(14) 0.287(2) 0.345(2) 0.171(11) Uani 0.5 1 d D U P B 2
C15 C 0.3875(11) 0.3503(18) 0.2670(18) 0.158(8) Uani 0.5 1 d D U P B 2
C16 C 0.2836(11) 0.2948(15) 0.4329(15) 0.161(10) Uani 0.5 1 d D U P B 2
C17 C 0.2148(11) 0.4168(12) 0.1173(14) 0.153(9) Uani 0.5 1 d D U P B 2
C18 C 0.3092(12) 0.3652(19) 0.156(2) 0.179(11) Uani 0.5 1 d D U P B 2
C19 C 0.3372(10) 0.5319(16) 0.1324(18) 0.158(9) Uani 0.5 1 d D U P B 2
C20 C 0.3808(10) 0.3130(14) 0.4104(14) 0.172(8) Uani 0.5 1 d D U P B 2
C21 C 0.4198(10) 0.3781(12) 0.3316(16) 0.158(8) Uani 0.5 1 d D U P B 2
C22 C 0.3422(19) 0.302(3) 0.269(2) 0.173(11) Uani 0.5 1 d D U P B 2
C23 C 0.2693(11) 0.4191(15) 0.1055(18) 0.162(10) Uani 0.5 1 d D U P B 2
C24 C 0.2046(12) 0.3736(18) 0.181(2) 0.172(8) Uani 0.5 1 d D U P B 2
C25 C 0.4237(9) 0.3625(15) 0.4084(14) 0.180(8) Uani 0.5 1 d D U P B 2
C26 C 0.3672(9) 0.3273(13) 0.4794(16) 0.175(7) Uani 0.5 1 d D U P B 2
C27 C 0.3184(9) 0.3278(17) 0.4995(16) 0.177(8) Uani 0.5 1 d D U P B 2
C28 C 0.4365(11) 0.4525(10) 0.3145(14) 0.166(9) Uani 0.5 1 d D U P B 2
C29 C 0.4117(8) 0.5000 0.2484(14) 0.164(7) Uani 1 2 d DS TU P B 2
C30 C 0.4272(10) 0.5396(12) 0.5110(16) 0.179(7) Uani 0.5 1 d D U P B 2
C31 C 0.2481(14) 0.4191(17) 0.525(2) 0.184(10) Uani 0.5 1 d D U P B 2
C32 C 0.2970(10) 0.373(2) 0.5474(17) 0.181(11) Uani 0.5 1 d D U P B 2
C33 C 0.2836(12) 0.5000 0.0920(12) 0.171(8) Uani 1 2 d DS TU P B 2
C34 C 0.3935(9) 0.5000 0.5523(15) 0.210(10) Uani 1 2 d DS TU P B 2
C35 C 0.1544(7) 0.5000 0.1996(15) 0.148(8) Uani 1 2 d DS TU P B 2
C36 C 0.3745(11) 0.476(2) 0.1787(18) 0.161(9) Uani 0.5 1 d D U P B 2
C37 C 0.4485(9) 0.5000 0.3822(14) 0.173(6) Uani 1 2 d DS TU P B 2
C38 C 0.4402(8) 0.5000 0.4532(14) 0.180(6) Uani 1 2 d DS TU P B 2
C39 C 0.3997(10) 0.3905(14) 0.5149(14) 0.179(7) Uani 0.5 1 d D U P B 2
C40 C 0.4302(9) 0.4190(11) 0.4674(14) 0.173(6) Uani 0.5 1 d D U P B 2
C41 C 0.3803(10) 0.4296(12) 0.5699(15) 0.210(12) Uani 0.5 1 d D U P B 2
C42 C 0.3301(12) 0.4344(14) 0.586(2) 0.204(12) Uani 0.5 1 d D U P B 2
C43 C 0.1799(12) 0.5469(16) 0.1543(16) 0.193(10) Uani 0.5 1 d D U P B 2
C44 C 0.2029(10) 0.5000 0.1027(14) 0.193(9) Uani 1 2 d DS TU P B 2
C45 C 0.1915(15) 0.635(3) 0.185(2) 0.218(13) Uani 0.5 1 d D U P B 2
C46 C 0.2971(10) 0.5000 0.5892(16) 0.195(9) Uani 1 2 d DS TU P B 2
C47 C 0.2218(9) 0.5629(13) 0.5046(15) 0.178(9) Uani 0.5 1 d D U P B 2
C48 C 0.1541(15) 0.592(2) 0.299(2) 0.159(12) Uani 0.5 1 d D U P B 2
C49 C 0.1835(15) 0.5378(16) 0.431(2) 0.176(10) Uani 0.5 1 d D U P B 2
C50 C 0.1776(12) 0.651(2) 0.2572(18) 0.185(13) Uani 0.5 1 d D U P B 2
C51 C 0.1759(11) 0.6075(18) 0.3817(17) 0.177(10) Uani 0.5 1 d D U P B 2
C52 C 0.2656(9) 0.6161(13) 0.5213(15) 0.191(11) Uani 0.5 1 d D U P B 2
C53 C 0.3105(9) 0.5775(11) 0.5711(16) 0.193(11) Uani 0.5 1 d D U P B 2
C54 C 0.2668(10) 0.6697(15) 0.4602(15) 0.179(11) Uani 0.5 1 d D U P B 2
C55 C 0.2178(14) 0.6686(19) 0.3943(17) 0.180(12) Uani 0.5 1 d D U P B 2
C56 C 0.2111(14) 0.705(2) 0.317(2) 0.201(13) Uani 0.5 1 d D U P B 2
C57 C 0.3222(10) 0.688(2) 0.4646(19) 0.180(8) Uani 0.5 1 d D U P B 2
C58 C 0.2691(10) 0.717(2) 0.3268(19) 0.188(12) Uani 0.5 1 d D U P B 2
C59 C 0.3206(11) 0.719(2) 0.3900(15) 0.174(11) Uani 0.5 1 d D U P B 2
C60 C 0.2826(11) 0.710(2) 0.2516(17) 0.184(11) Uani 0.5 1 d D U P B 2
C61 C 0.2448(17) 0.669(3) 0.183(2) 0.201(12) Uani 0.5 1 d D U P B 2
C62 C 0.3609(11) 0.5710(12) 0.5586(18) 0.207(12) Uani 0.5 1 d D U P B 2
C63 C 0.3657(10) 0.6389(14) 0.5105(17) 0.181(7) Uani 0.5 1 d D U P B 2
C64 C 0.3401(14) 0.687(3) 0.2716(16) 0.180(11) Uani 0.5 1 d D U P B 2
C65 C 0.3667(10) 0.6299(19) 0.2355(18) 0.164(6) Uani 0.5 1 d D U P B 2
C66 C 0.3632(12) 0.3966(19) 0.191(2) 0.156(9) Uani 0.5 1 d D U P B 2
C67 C 0.3302(14) 0.608(2) 0.170(2) 0.185(10) Uani 0.5 1 d D U P B 2
C68 C 0.3647(10) 0.6989(18) 0.3555(16) 0.176(11) Uani 0.5 1 d D U P B 2
C69 C 0.4038(10) 0.6444(17) 0.3958(15) 0.171(6) Uani 0.5 1 d D U P B 2
C70 C 0.4093(9) 0.5816(10) 0.2769(14) 0.158(5) Uani 0.5 1 d D U P B 2
C71 C 0.4054(11) 0.6138(18) 0.4719(18) 0.183(6) Uani 0.5 1 d D U P B 2
C72 C 0.4292(8) 0.5811(11) 0.3620(14) 0.160(5) Uani 0.5 1 d D U P B 2
C73 C 0.2718(16) 0.6275(19) 0.143(2) 0.200(12) Uani 0.5 1 d D U P B 2
C74 C 0.2436(14) 0.560(2) 0.096(3) 0.204(12) Uani 0.5 1 d D U P B 2
Ni1P Ni 0.05043(4) 0.5000 0.08743(6) 0.0533(4) Uani 1 2 d S T P C 7
C1P C 0.0039(4) 0.5000 0.2469(6) 0.066(3) Uani 1 2 d S TU P C 7
H1P H -0.0084 0.5000 0.2911 0.079 Uiso 1 2 calc R U P C 7
C2P C 0.0122(3) 0.4283(6) 0.2170(4) 0.060(2) Uani 1 1 d . U . C 7
N2P N 0.0722(2) 0.4175(4) 0.0247(3) 0.0550(16) Uani 1 1 d . . . C 7
C4P C -0.0151(4) 0.3405(8) 0.3222(5) 0.088(3) Uani 1 1 d . U . C 7
H4PA H -0.0355 0.2911 0.3173 0.105 Uiso 1 1 calc R U . C 7
H4PB H -0.0391 0.3842 0.3253 0.105 Uiso 1 1 calc R U . C 7
C5P C 0.0318(6) 0.3381(11) 0.3970(6) 0.131(6) Uani 1 1 d . U . C 7
H5PA H 0.0580 0.2995 0.3913 0.197 Uiso 1 1 calc R U . C 7
H5PB H 0.0186 0.3233 0.4402 0.197 Uiso 1 1 calc R U . C 7
H5PC H 0.0484 0.3899 0.4065 0.197 Uiso 1 1 calc R U . C 7
C6P C 0.0184(3) 0.2934(7) 0.2064(4) 0.074(2) Uani 1 1 d . U . C 7
C8P C 0.0186(5) 0.2047(7) 0.2146(6) 0.098(4) Uani 1 1 d . U . C 7
H8PA H 0.0047 0.1810 0.1631 0.117 Uiso 1 1 calc R U . C 7
H8PB H -0.0054 0.1898 0.2454 0.117 Uiso 1 1 calc R U . C 7
C9P C 0.0348(3) 0.3355(6) 0.1455(4) 0.062(2) Uani 1 1 d . U . C 7
C10P C 0.0532(3) 0.2971(6) 0.0899(4) 0.066(2) Uani 1 1 d . U . C 7
H10P H 0.0534 0.2415 0.0900 0.079 Uiso 1 1 calc R U . C 7
C11P C 0.0715(3) 0.3353(6) 0.0341(4) 0.0575(19) Uani 1 1 d . U . C 7
C12P C 0.0928(3) 0.2948(6) -0.0225(4) 0.064(2) Uani 1 1 d . U . C 7
C13P C 0.1007(4) 0.2053(6) -0.0251(5) 0.079(3) Uani 1 1 d . U . C 7
H13A H 0.0702 0.1787 -0.0140 0.094 Uiso 1 1 calc R U . C 7
H13B H 0.1008 0.1903 -0.0776 0.094 Uiso 1 1 calc R U . C 7
C14P C 0.1521(5) 0.1761(8) 0.0320(7) 0.098(3) Uani 1 1 d . U . C 7
H14A H 0.1555 0.1195 0.0258 0.147 Uiso 1 1 calc R U . C 7
H14B H 0.1511 0.1873 0.0845 0.147 Uiso 1 1 calc R U . C 7
H14C H 0.1824 0.2030 0.0223 0.147 Uiso 1 1 calc R U . C 7
C15P C 0.1060(3) 0.3536(6) -0.0669(4) 0.062(2) Uani 1 1 d . U . C 7
C16P C 0.1319(3) 0.3432(6) -0.1323(5) 0.066(2) Uani 1 1 d . U . C 7
H16A H 0.1162 0.3810 -0.1737 0.079 Uiso 1 1 calc R U . C 7
H16B H 0.1244 0.2897 -0.1538 0.079 Uiso 1 1 calc R U . C 7
C17P C 0.1930(3) 0.3559(7) -0.1040(5) 0.074(2) Uani 1 1 d . U . C 7
H17A H 0.2074 0.3550 -0.1481 0.112 Uiso 1 1 calc R U . C 7
H17B H 0.2093 0.3140 -0.0682 0.112 Uiso 1 1 calc R U . C 7
H17C H 0.2006 0.4066 -0.0781 0.112 Uiso 1 1 calc R U . C 7
C18P C 0.0931(2) 0.4273(5) -0.0382(4) 0.0522(17) Uani 1 1 d . U . C 7
C19P C 0.1019(4) 0.5000 -0.0685(5) 0.059(3) Uani 1 2 d S TU P C 7
H19P H 0.1146 0.5000 -0.1124 0.070 Uiso 1 2 calc R U P C 7
C7P C 0.0752(6) 0.1707(9) 0.2537(7) 0.119(5) Uani 1 1 d . U . C 7
H7PA H 0.0982 0.1800 0.2206 0.179 Uiso 1 1 calc R U . C 7
H7PB H 0.0726 0.1143 0.2618 0.179 Uiso 1 1 calc R U . C 7
H7PC H 0.0903 0.1966 0.3032 0.179 Uiso 1 1 calc R U . C 7
C3P C 0.0047(3) 0.3514(7) 0.2506(5) 0.076(3) Uani 1 1 d . U . C 7
N1P N 0.0315(2) 0.4169(5) 0.1526(3) 0.0579(17) Uani 1 1 d . . . C 7
C1D C 0.0998(8) 0.5000 0.5608(11) 0.105(5) Uani 1 2 d S TU P D 6
H1D H 0.0743 0.5000 0.5119 0.126 Uiso 1 2 calc R U P D 6
C2D C 0.1190(6) 0.5721(7) 0.5975(7) 0.099(3) Uani 1 1 d . U . D 6
H2D H 0.1075 0.6205 0.5726 0.119 Uiso 1 1 calc R U . D 6
C3D C 0.1538(7) 0.5707(7) 0.6684(7) 0.115(4) Uani 1 1 d . U . D 6
H3D H 0.1670 0.6186 0.6932 0.138 Uiso 1 1 calc R U . D 6
C4D C 0.1704(11) 0.5000 0.7053(12) 0.126(7) Uani 1 2 d S TU P D 6
H4D H 0.1932 0.5000 0.7562 0.151 Uiso 1 2 calc R U P D 6
C5D C 0.0033(12) 0.0000 0.0788(16) 0.128(7) Uani 1 2 d S TU P E 6
H5D H 0.0060 0.0000 0.1320 0.154 Uiso 1 2 calc R U P E 6
C6D C 0.0465(12) 0.0000 0.052(2) 0.156(8) Uani 1 2 d S TU P E 6
H6D H 0.0801 0.0000 0.0896 0.188 Uiso 1 2 calc R U P E 6
C7D C 0.0463(12) 0.0000 -0.021(2) 0.144(8) Uani 1 2 d S TU P E 6
H7D H 0.0785 0.0000 -0.0351 0.173 Uiso 1 2 calc R U P E 6
C1E C 0.301(4) 0.5000 0.756(8) 0.53(2) Uani 1 2 d S TU P F 5
S1E S 0.2967(10) 0.5878(10) 0.7631(19) 0.539(15) Uani 1 1 d . U . F 5

loop_
_atom_site_aniso_label
_atom_site_aniso_U_11
_atom_site_aniso_U_22
_atom_site_aniso_U_33
_atom_site_aniso_U_23
_atom_site_aniso_U_13
_atom_site_aniso_U_12
O1 0.033(3) 0.058(4) 0.032(3) 0.000 0.009(3) 0.000
Lu1 0.0343(15) 0.106(6) 0.0184(14) 0.000 0.0059(10) 0.000
Lu2 0.0597(15) 0.143(5) 0.0189(9) 0.000 0.0137(10) 0.000
Lu3 0.094(3) 0.082(3) 0.0247(13) 0.0077(15) 0.0125(12) -0.0180(13)
Lu4 0.043(2) 0.069(2) 0.037(2) -0.0247(17) -0.0029(15) 0.006(2)
Lu5 0.109(9) 0.42(4) 0.176(16) 0.000 0.065(10) 0.000
Lu6 0.115(7) 0.137(8) 0.253(15) -0.063(9) -0.040(9) -0.029(6)
Lu7 0.060(7) 0.159(14) 0.089(10) 0.000 0.023(6) 0.000
Lu8 0.214(11) 0.228(12) 0.302(16) 0.105(12) -0.046(12) 0.026(10)
C1 0.163(17) 0.28(2) 0.181(18) 0.000 0.093(15) 0.000
C2 0.025(6) 0.17(2) 0.153(16) 0.005(16) 0.027(8) 0.033(11)
C3 0.042(9) 0.151(18) 0.127(16) -0.025(14) 0.038(11) -0.054(11)
C4 0.079(12) 0.202(18) 0.162(17) -0.004(16) 0.094(12) -0.043(12)
C5 0.094(15) 0.129(18) 0.200(19) -0.037(16) -0.004(16) -0.084(14)
C6 0.138(17) 0.097(15) 0.21(2) -0.008(16) 0.011(16) -0.100(13)
C7 0.134(16) 0.127(15) 0.184(18) 0.087(15) 0.045(15) -0.061(14)
C8 0.136(11) 0.118(12) 0.199(15) -0.080(12) -0.017(12) -0.049(10)
C9 0.118(15) 0.188(18) 0.141(17) 0.048(15) 0.059(13) -0.077(14)
C10 0.082(11) 0.168(14) 0.183(15) -0.064(12) -0.042(12) -0.065(11)
C11 0.128(13) 0.096(12) 0.208(16) -0.058(13) 0.005(13) -0.056(11)
C12 0.186(18) 0.128(18) 0.189(19) -0.108(15) 0.034(17) 0.040(16)
C13 0.144(17) 0.042(11) 0.24(2) 0.022(15) 0.010(18) 0.008(14)
C14 0.185(19) 0.076(14) 0.23(2) 0.012(17) 0.018(19) 0.064(16)
C15 0.107(12) 0.162(14) 0.207(17) -0.018(13) 0.046(12) 0.109(11)
C16 0.159(17) 0.077(13) 0.212(19) 0.101(14) -0.001(17) -0.010(13)
C17 0.125(16) 0.211(19) 0.098(15) -0.090(14) -0.007(13) -0.018(16)
C18 0.162(19) 0.20(2) 0.17(2) -0.094(17) 0.054(18) 0.024(18)
C19 0.129(16) 0.26(2) 0.118(16) 0.042(15) 0.084(13) -0.013(15)
C20 0.124(12) 0.135(12) 0.210(14) 0.092(12) -0.029(13) 0.066(10)
C21 0.107(12) 0.161(14) 0.207(17) -0.016(13) 0.045(12) 0.109(11)
C22 0.179(19) 0.120(17) 0.22(2) -0.064(16) 0.054(18) 0.069(16)
C23 0.155(18) 0.23(2) 0.095(15) -0.080(15) 0.021(15) 0.009(17)
C24 0.119(11) 0.150(13) 0.195(14) -0.079(12) -0.038(12) -0.060(11)
C25 0.081(10) 0.209(13) 0.209(14) 0.035(11) -0.028(12) 0.069(10)
C26 0.129(10) 0.146(10) 0.200(13) 0.108(10) -0.036(11) 0.058(9)
C27 0.153(12) 0.139(12) 0.198(14) 0.129(11) -0.015(13) 0.033(11)
C28 0.073(13) 0.25(2) 0.183(19) -0.003(16) 0.054(14) 0.012(14)
C29 0.083(11) 0.281(19) 0.162(16) 0.000 0.088(11) 0.000
C30 0.074(8) 0.222(12) 0.195(12) -0.023(8) -0.039(10) -0.031(8)
C31 0.151(17) 0.25(2) 0.156(17) 0.046(16) 0.054(16) -0.018(15)
C32 0.146(18) 0.20(2) 0.170(19) 0.111(16) 0.006(17) 0.019(17)
C33 0.169(16) 0.29(2) 0.077(11) 0.000 0.066(12) 0.000
C34 0.134(14) 0.240(17) 0.179(15) 0.000 -0.082(13) 0.000
C35 0.050(8) 0.211(17) 0.139(15) 0.000 -0.042(9) 0.000
C36 0.119(15) 0.27(2) 0.135(16) -0.027(17) 0.096(12) 0.004(16)
C37 0.065(7) 0.242(12) 0.201(12) 0.000 0.018(9) 0.000
C38 0.065(7) 0.236(11) 0.202(11) 0.000 -0.023(9) 0.000
C39 0.101(10) 0.188(11) 0.194(12) 0.078(9) -0.045(10) 0.056(9)
C40 0.062(8) 0.207(11) 0.202(12) 0.038(8) -0.042(9) 0.045(8)
C41 0.136(16) 0.24(2) 0.172(18) 0.077(16) -0.089(15) 0.060(16)
C42 0.15(2) 0.27(2) 0.159(19) 0.081(18) -0.018(19) 0.022(18)
C43 0.130(14) 0.238(18) 0.134(15) 0.003(5) -0.090(12) 0.007(5)
C44 0.132(13) 0.240(17) 0.131(14) 0.000 -0.087(11) 0.000
C45 0.163(19) 0.185(19) 0.22(2) 0.071(18) -0.076(19) 0.079(17)
C46 0.166(16) 0.28(2) 0.137(15) 0.000 0.037(15) 0.000
C47 0.144(17) 0.27(2) 0.169(19) -0.053(17) 0.123(14) 0.011(16)
C48 0.090(17) 0.17(2) 0.19(2) -0.02(2) 0.005(17) 0.070(17)
C49 0.126(18) 0.24(2) 0.21(2) -0.052(19) 0.115(15) 0.026(16)
C50 0.139(18) 0.148(18) 0.21(2) 0.041(19) -0.043(19) 0.103(15)
C51 0.123(17) 0.20(2) 0.21(2) -0.046(19) 0.046(17) 0.086(16)
C52 0.19(2) 0.22(2) 0.159(19) -0.134(16) 0.047(17) 0.022(18)
C53 0.170(19) 0.26(2) 0.118(16) -0.119(16) -0.006(17) 0.006(18)
C54 0.187(19) 0.139(18) 0.190(19) -0.116(15) 0.020(17) 0.064(16)
C55 0.17(2) 0.140(18) 0.21(2) -0.080(18) 0.014(19) 0.082(16)
C56 0.19(2) 0.118(19) 0.25(2) 0.003(18) -0.02(2) 0.062(19)
C57 0.145(13) 0.169(14) 0.186(15) -0.083(13) -0.018(13) -0.028(13)
C58 0.20(2) 0.080(16) 0.23(2) 0.018(19) -0.03(2) 0.024(18)
C59 0.164(19) 0.099(16) 0.21(2) -0.018(18) -0.019(19) -0.036(17)
C60 0.20(2) 0.097(15) 0.23(2) 0.086(17) 0.02(2) -0.014(17)
C61 0.18(2) 0.152(19) 0.22(2) 0.112(17) -0.024(19) 0.002(18)
C62 0.154(19) 0.26(2) 0.147(18) -0.093(16) -0.049(18) -0.033(18)
C63 0.123(11) 0.188(13) 0.184(13) -0.069(11) -0.033(11) -0.043(11)
C64 0.160(18) 0.149(19) 0.23(2) 0.064(17) 0.050(18) -0.081(17)
C65 0.081(8) 0.225(12) 0.200(12) 0.025(9) 0.064(9) -0.081(8)
C66 0.138(16) 0.205(19) 0.159(18) -0.044(16) 0.099(14) 0.061(16)
C67 0.155(18) 0.25(2) 0.154(18) 0.102(16) 0.046(17) -0.061(18)
C68 0.140(17) 0.140(18) 0.21(2) 0.010(17) -0.008(17) -0.104(15)
C69 0.079(9) 0.213(12) 0.206(12) -0.014(10) 0.015(9) -0.083(8)
C70 0.066(7) 0.226(12) 0.200(11) 0.019(9) 0.064(8) -0.077(7)
C71 0.099(9) 0.213(12) 0.196(12) -0.037(9) -0.023(10) -0.057(9)
C72 0.061(6) 0.225(11) 0.203(11) 0.008(8) 0.053(8) -0.070(7)
C73 0.19(2) 0.21(2) 0.17(2) 0.122(16) -0.017(18) -0.043(19)
C74 0.18(2) 0.25(2) 0.139(18) 0.058(17) -0.036(19) -0.008(18)
Ni1P 0.0294(6) 0.1067(11) 0.0246(6) 0.000 0.0089(4) 0.000
C1P 0.050(6) 0.126(10) 0.029(5) 0.000 0.022(4) 0.000
C2P 0.037(3) 0.119(6) 0.027(3) -0.003(4) 0.012(3) -0.013(4)
N2P 0.034(3) 0.108(5) 0.024(2) -0.010(3) 0.009(2) -0.013(3)
C4P 0.081(6) 0.142(9) 0.052(5) -0.008(5) 0.037(4) -0.039(6)
C5P 0.126(10) 0.241(16) 0.038(5) -0.003(7) 0.040(6) -0.052(11)
C6P 0.058(4) 0.127(7) 0.038(4) -0.003(4) 0.018(3) -0.035(5)
C8P 0.110(8) 0.135(9) 0.055(5) -0.017(5) 0.035(5) -0.062(7)
C9P 0.039(3) 0.110(7) 0.038(4) -0.011(4) 0.010(3) -0.026(4)
C10P 0.048(4) 0.106(6) 0.043(4) -0.010(4) 0.014(3) -0.023(4)
C11P 0.036(3) 0.099(6) 0.037(3) -0.011(3) 0.009(3) -0.019(3)
C12P 0.049(4) 0.106(6) 0.039(4) -0.016(4) 0.014(3) -0.023(4)
C13P 0.082(6) 0.103(7) 0.058(5) -0.029(5) 0.032(4) -0.029(5)
C14P 0.094(7) 0.114(8) 0.084(7) -0.005(6) 0.023(6) -0.005(6)
C15P 0.046(4) 0.106(6) 0.035(3) -0.018(4) 0.014(3) -0.015(4)
C16P 0.058(4) 0.102(6) 0.046(4) -0.018(4) 0.028(3) -0.013(4)
C17P 0.057(4) 0.116(7) 0.060(5) -0.010(5) 0.032(4) -0.003(5)
C18P 0.032(3) 0.095(5) 0.031(3) -0.004(3) 0.010(2) -0.006(3)
C19P 0.031(4) 0.116(9) 0.029(4) 0.000 0.008(4) 0.000
C7P 0.152(12) 0.120(9) 0.067(7) 0.012(6) 0.001(7) -0.028(9)
C3P 0.053(4) 0.139(7) 0.040(4) -0.005(4) 0.021(3) -0.034(5)
N1P 0.033(3) 0.116(6) 0.025(3) -0.001(3) 0.009(2) -0.007(3)
C1D 0.114(12) 0.124(13) 0.094(11) 0.000 0.057(10) 0.000
C2D 0.146(10) 0.077(6) 0.092(7) 0.004(6) 0.063(7) 0.026(6)
C3D 0.201(13) 0.075(6) 0.076(7) -0.006(5) 0.049(8) 0.004(7)
C4D 0.21(2) 0.076(10) 0.085(11) 0.000 0.031(12) 0.000
C5D 0.16(2) 0.107(12) 0.127(16) 0.000 0.061(15) 0.000
C6D 0.145(17) 0.155(15) 0.18(2) 0.000 0.069(16) 0.000
C7D 0.142(17) 0.127(14) 0.20(2) 0.000 0.114(18) 0.000
C1E 0.51(4) 0.24(3) 0.86(5) 0.000 0.24(4) 0.000
S1E 0.51(3) 0.277(16) 0.86(5) -0.028(16) 0.25(3) -0.007(14)

loop_
_atom_type_symbol
_atom_type_description
_atom_type_scat_dispersion_real
_atom_type_scat_dispersion_imag
_atom_type_scat_source
C C 0.0033 0.0016 'International Tables Vol C Tables 4.2.6.8 and 6.1.1.4'
H H 0.0000 0.0000 'International Tables Vol C Tables 4.2.6.8 and 6.1.1.4'
N N 0.0061 0.0033 'International Tables Vol C Tables 4.2.6.8 and 6.1.1.4'
O O 0.0106 0.0060 'International Tables Vol C Tables 4.2.6.8 and 6.1.1.4'
S S 0.1246 0.1234 'International Tables Vol C Tables 4.2.6.8 and 6.1.1.4'
Ni Ni 0.3393 1.1124 'International Tables Vol C Tables 4.2.6.8 and 6.1.1.4'
Lu Lu -0.4720 5.8584 'International Tables Vol C Tables 4.2.6.8 and 6.1.1.4'

loop_
_geom_angle_atom_site_label_1
_geom_angle_atom_site_label_2
_geom_angle_atom_site_label_3
_geom_angle
_geom_angle_site_symmetry_1
_geom_angle_site_symmetry_3
_geom_angle_publ_flag
Lu6 O1 Lu6 105.0(9) . 6_565 ?
Lu6 O1 Lu8 173.6(8) . 6_565 ?
Lu6 O1 Lu8 80.1(7) 6_565 6_565 ?
Lu6 O1 Lu8 80.1(7) . . ?
Lu6 O1 Lu8 173.6(8) 6_565 . ?
Lu8 O1 Lu8 94.6(11) 6_565 . ?
Lu6 O1 Lu7 105.8(6) . . ?
Lu6 O1 Lu7 105.8(6) 6_565 . ?
Lu8 O1 Lu7 76.0(7) 6_565 . ?
Lu8 O1 Lu7 76.0(7) . . ?
Lu6 O1 Lu2 69.1(6) . . ?
Lu6 O1 Lu2 69.1(6) 6_565 . ?
Lu8 O1 Lu2 116.8(7) 6_565 . ?
Lu8 O1 Lu2 116.8(7) . . ?
Lu7 O1 Lu2 62.5(5) . . ?
Lu6 O1 Lu3 118.9(7) . 6_565 ?
Lu6 O1 Lu3 102.3(7) 6_565 6_565 ?
Lu8 O1 Lu3 55.5(7) 6_565 6_565 ?
Lu8 O1 Lu3 71.7(7) . 6_565 ?
Lu7 O1 Lu3 117.5(6) . 6_565 ?
Lu2 O1 Lu3 170.1(2) . 6_565 ?
Lu6 O1 Lu3 102.3(7) . . ?
Lu6 O1 Lu3 118.9(7) 6_565 . ?
Lu8 O1 Lu3 71.7(7) 6_565 . ?
Lu8 O1 Lu3 55.5(7) . . ?
Lu7 O1 Lu3 117.5(6) . . ?
Lu2 O1 Lu3 170.1(2) . . ?
Lu3 O1 Lu3 19.7(5) 6_565 . ?
Lu6 O1 Lu5 74.2(7) . . ?
Lu6 O1 Lu5 74.2(7) 6_565 . ?
Lu8 O1 Lu5 104.0(8) 6_565 . ?
Lu8 O1 Lu5 104.0(8) . . ?
Lu7 O1 Lu5 179.9(8) . . ?
Lu2 O1 Lu5 117.4(7) . . ?
Lu3 O1 Lu5 62.5(6) 6_565 . ?
Lu3 O1 Lu5 62.5(6) . . ?
Lu6 O1 Lu4 56.8(7) . . ?
Lu6 O1 Lu4 78.5(7) 6_565 . ?
Lu8 O1 Lu4 128.8(8) 6_565 . ?
Lu8 O1 Lu4 107.7(7) . . ?
Lu7 O1 Lu4 66.1(5) . . ?
Lu2 O1 Lu4 13.1(3) . . ?
Lu3 O1 Lu4 175.6(4) 6_565 . ?
Lu3 O1 Lu4 157.2(4) . . ?
Lu5 O1 Lu4 113.8(7) . . ?
Lu6 O1 Lu4 78.5(7) . 6_565 ?
Lu6 O1 Lu4 56.8(7) 6_565 6_565 ?
Lu8 O1 Lu4 107.6(7) 6_565 6_565 ?
Lu8 O1 Lu4 128.8(8) . 6_565 ?
Lu7 O1 Lu4 66.1(5) . 6_565 ?
Lu2 O1 Lu4 13.1(3) . 6_565 ?
Lu3 O1 Lu4 157.2(4) 6_565 6_565 ?
Lu3 O1 Lu4 175.6(4) . 6_565 ?
Lu5 O1 Lu4 113.8(7) . 6_565 ?
Lu4 O1 Lu4 25.4(6) . 6_565 ?
Lu6 O1 Lu1 109.8(7) . . ?
Lu6 O1 Lu1 109.8(7) 6_565 . ?
Lu8 O1 Lu1 64.5(7) 6_565 . ?
Lu8 O1 Lu1 64.5(7) . . ?
Lu7 O1 Lu1 119.7(6) . . ?
Lu2 O1 Lu1 177.8(3) . . ?
Lu3 O1 Lu1 10.0(2) 6_565 . ?
Lu3 O1 Lu1 10.0(2) . . ?
Lu5 O1 Lu1 60.4(6) . . ?
Lu4 O1 Lu1 166.3(3) . . ?
Lu4 O1 Lu1 166.3(3) 6_565 . ?
Lu3 Lu1 Lu5 86.4(15) 6_565 . ?
Lu3 Lu1 O1 68.8(17) 6_565 . ?
Lu5 Lu1 O1 57.4(5) . . ?
Lu3 Lu1 Lu8 108.9(18) 6_565 . ?
Lu5 Lu1 Lu8 94.9(6) . . ?
O1 Lu1 Lu8 54.5(4) . . ?
Lu3 Lu1 Lu8 26.7(15) 6_565 6_565 ?
Lu5 Lu1 Lu8 94.9(6) . 6_565 ?
O1 Lu1 Lu8 54.5(4) . 6_565 ?
Lu8 Lu1 Lu8 83.0(9) . 6_565 ?
Lu3 Lu1 Lu6 100.0(18) 6_565 . ?
Lu5 Lu1 Lu6 45.6(5) . . ?
O1 Lu1 Lu6 33.6(3) . . ?
Lu8 Lu1 Lu6 49.3(5) . . ?
Lu8 Lu1 Lu6 88.1(5) 6_565 . ?
Lu3 Lu1 Lu6 46.9(16) 6_565 6_565 ?
Lu5 Lu1 Lu6 45.6(5) . 6_565 ?
O1 Lu1 Lu6 33.6(3) . 6_565 ?
Lu8 Lu1 Lu6 88.1(5) . 6_565 ?
Lu8 Lu1 Lu6 49.3(5) 6_565 6_565 ?
Lu6 Lu1 Lu6 55.6(6) . 6_565 ?
Lu3 Lu1 Lu7 66.9(17) 6_565 . ?
Lu5 Lu1 Lu7 86.4(6) . . ?
O1 Lu1 Lu7 29.0(3) . . ?
Lu8 Lu1 Lu7 42.5(4) . . ?
Lu8 Lu1 Lu7 42.5(4) 6_565 . ?
Lu6 Lu1 Lu7 54.3(4) . . ?
Lu6 Lu1 Lu7 54.3(4) 6_565 . ?
Lu4 Lu2 O1 95.9(11) 6_565 . ?
Lu4 Lu2 Lu7 104.2(14) 6_565 . ?
O1 Lu2 Lu7 58.3(5) . . ?
Lu4 Lu2 Lu6 129.5(14) 6_565 . ?
O1 Lu2 Lu6 54.9(4) . . ?
Lu7 Lu2 Lu6 93.8(5) . . ?
Lu4 Lu2 Lu6 44.6(11) 6_565 6_565 ?
O1 Lu2 Lu6 54.9(4) . 6_565 ?
Lu7 Lu2 Lu6 93.8(5) . 6_565 ?
Lu6 Lu2 Lu6 88.0(8) . 6_565 ?
Lu4 Lu2 Lu8 74.8(12) 6_565 6_565 ?
O1 Lu2 Lu8 31.4(4) . 6_565 ?
Lu7 Lu2 Lu8 45.6(5) . 6_565 ?
Lu6 Lu2 Lu8 86.3(5) . 6_565 ?
Lu6 Lu2 Lu8 48.6(4) 6_565 6_565 ?
Lu4 Lu2 Lu8 124.7(12) 6_565 . ?
O1 Lu2 Lu8 31.4(4) . . ?
Lu7 Lu2 Lu8 45.6(5) . . ?
Lu6 Lu2 Lu8 48.6(4) . . ?
Lu6 Lu2 Lu8 86.3(5) 6_565 . ?
Lu8 Lu2 Lu8 50.8(7) 6_565 . ?
Lu4 Lu2 Lu5 88.3(12) 6_565 . ?
O1 Lu2 Lu5 31.5(4) . . ?
Lu7 Lu2 Lu5 89.8(5) . . ?
Lu6 Lu2 Lu5 44.3(4) . . ?
Lu6 Lu2 Lu5 44.3(4) 6_565 . ?
Lu8 Lu2 Lu5 55.0(5) 6_565 . ?
Lu8 Lu2 Lu5 55.0(5) . . ?
Lu4 Lu2 Lu3 91.0(11) 6_565 6_565 ?
O1 Lu2 Lu3 4.96(12) . 6_565 ?
Lu7 Lu2 Lu3 58.7(5) . 6_565 ?
Lu6 Lu2 Lu3 59.0(4) . 6_565 ?
Lu6 Lu2 Lu3 50.6(4) 6_565 6_565 ?
Lu8 Lu2 Lu3 27.6(4) 6_565 6_565 ?
Lu8 Lu2 Lu3 35.7(4) . 6_565 ?
Lu5 Lu2 Lu3 31.6(3) . 6_565 ?
Lu4 Lu2 Lu3 100.7(11) 6_565 . ?
O1 Lu2 Lu3 4.96(12) . . ?
Lu7 Lu2 Lu3 58.7(5) . . ?
Lu6 Lu2 Lu3 50.6(4) . . ?
Lu6 Lu2 Lu3 59.0(4) 6_565 . ?
Lu8 Lu2 Lu3 35.7(4) 6_565 . ?
Lu8 Lu2 Lu3 27.6(4) . . ?
Lu5 Lu2 Lu3 31.6(3) . . ?
Lu3 Lu2 Lu3 9.9(2) 6_565 . ?
Lu3 Lu3 Lu8 126.5(6) 6_565 . ?
Lu3 Lu3 O1 80.1(2) 6_565 . ?
Lu8 Lu3 O1 61.1(5) . . ?
Lu3 Lu3 Lu5 80.5(2) 6_565 . ?
Lu8 Lu3 Lu5 105.4(7) . . ?
O1 Lu3 Lu5 58.9(5) . . ?
Lu3 Lu3 Lu8 39.8(5) 6_565 6_565 ?
Lu8 Lu3 Lu8 86.7(10) . 6_565 ?
O1 Lu3 Lu8 53.3(4) . 6_565 ?
Lu5 Lu3 Lu8 90.4(5) . 6_565 ?
Lu3 Lu3 Lu6 113.1(3) 6_565 . ?
Lu8 Lu3 Lu6 54.8(6) . . ?
O1 Lu3 Lu6 38.3(4) . . ?
Lu5 Lu3 Lu6 50.8(5) . . ?
Lu8 Lu3 Lu6 91.6(5) 6_565 . ?
Lu3 Lu3 Lu7 84.19(14) 6_565 . ?
Lu8 Lu3 Lu7 43.6(5) . . ?
O1 Lu3 Lu7 30.9(3) . . ?
Lu5 Lu3 Lu7 89.8(6) . . ?
Lu8 Lu3 Lu7 45.4(4) 6_565 . ?
Lu6 Lu3 Lu7 57.5(4) . . ?
Lu3 Lu3 Lu6 56.3(3) 6_565 6_565 ?
Lu8 Lu3 Lu6 91.2(5) . 6_565 ?
O1 Lu3 Lu6 30.1(4) . 6_565 ?
Lu5 Lu3 Lu6 43.8(5) . 6_565 ?
Lu8 Lu3 Lu6 47.7(5) 6_565 6_565 ?
Lu6 Lu3 Lu6 56.8(6) . 6_565 ?
Lu7 Lu3 Lu6 54.7(4) . 6_565 ?
Lu3 Lu3 Lu2 85.04(12) 6_565 . ?
Lu8 Lu3 Lu2 57.4(4) . . ?
O1 Lu3 Lu2 4.91(12) . . ?
Lu5 Lu3 Lu2 59.2(5) . . ?
Lu8 Lu3 Lu2 57.6(4) 6_565 . ?
Lu6 Lu3 Lu2 34.0(3) . . ?
Lu7 Lu3 Lu2 31.0(3) . . ?
Lu6 Lu3 Lu2 34.2(3) 6_565 . ?
Lu4 Lu4 Lu6 124.6(5) 6_565 . ?
Lu4 Lu4 O1 77.3(3) 6_565 . ?
Lu6 Lu4 O1 58.2(4) . . ?
Lu4 Lu4 Lu7 78.0(3) 6_565 . ?
Lu6 Lu4 Lu7 98.0(6) . . ?
O1 Lu4 Lu7 54.3(5) . . ?
Lu4 Lu4 Lu6 38.2(4) 6_565 6_565 ?
Lu6 Lu4 Lu6 86.3(8) . 6_565 ?
O1 Lu4 Lu6 48.5(4) . 6_565 ?
Lu7 Lu4 Lu6 81.6(4) . 6_565 ?
Lu4 Lu4 Lu8 107.5(4) 6_565 . ?
Lu6 Lu4 Lu8 50.4(5) . . ?
O1 Lu4 Lu8 34.9(4) . . ?
Lu7 Lu4 Lu8 47.7(5) . . ?
Lu6 Lu4 Lu8 83.4(5) 6_565 . ?
Lu4 Lu4 Lu5 82.31(18) 6_565 . ?
Lu6 Lu4 Lu5 42.4(4) . . ?
O1 Lu4 Lu5 32.4(4) . . ?
Lu7 Lu4 Lu5 86.7(5) . . ?
Lu6 Lu4 Lu5 44.1(4) 6_565 . ?
Lu8 Lu4 Lu5 55.6(5) . . ?
Lu4 Lu4 Lu8 58.6(3) 6_565 6_565 ?
Lu6 Lu4 Lu8 83.0(5) . 6_565 ?
O1 Lu4 Lu8 24.8(4) . 6_565 ?
Lu7 Lu4 Lu8 40.0(5) . 6_565 ?
Lu6 Lu4 Lu8 43.7(4) 6_565 6_565 ?
Lu8 Lu4 Lu8 48.9(6) . 6_565 ?
Lu5 Lu4 Lu8 52.3(4) . 6_565 ?
O1 Lu5 Lu1 62.2(5) . . ?
O1 Lu5 Lu3 58.6(5) . . ?
Lu1 Lu5 Lu3 10.3(3) . . ?
O1 Lu5 Lu3 58.6(5) . 6_565 ?
Lu1 Lu5 Lu3 10.3(3) . 6_565 ?
Lu3 Lu5 Lu3 19.0(5) . 6_565 ?
O1 Lu5 Lu6 51.9(5) . . ?
Lu1 Lu5 Lu6 96.1(6) . . ?
Lu3 Lu5 Lu6 86.8(5) . . ?
Lu3 Lu5 Lu6 99.1(6) 6_565 . ?
O1 Lu5 Lu6 51.9(5) . 6_565 ?
Lu1 Lu5 Lu6 96.1(6) . 6_565 ?
Lu3 Lu5 Lu6 99.1(6) . 6_565 ?
Lu3 Lu5 Lu6 86.8(6) 6_565 6_565 ?
Lu6 Lu5 Lu6 80.9(11) . 6_565 ?
O1 Lu5 Lu8 37.5(4) . . ?
Lu1 Lu5 Lu8 43.8(5) . . ?
Lu3 Lu5 Lu8 34.7(5) . . ?
Lu3 Lu5 Lu8 47.9(5) 6_565 . ?
Lu6 Lu5 Lu8 52.3(6) . . ?
Lu6 Lu5 Lu8 89.2(6) 6_565 . ?
O1 Lu5 Lu8 37.5(4) . 6_565 ?
Lu1 Lu5 Lu8 43.8(5) . 6_565 ?
Lu3 Lu5 Lu8 47.9(5) . 6_565 ?
Lu3 Lu5 Lu8 34.7(5) 6_565 6_565 ?
Lu6 Lu5 Lu8 89.2(6) . 6_565 ?
Lu6 Lu5 Lu8 52.3(6) 6_565 6_565 ?
Lu8 Lu5 Lu8 54.8(7) . 6_565 ?
O1 Lu5 Lu2 31.1(4) . . ?
Lu1 Lu5 Lu2 93.2(5) . . ?
Lu3 Lu5 Lu2 89.2(5) . . ?
Lu3 Lu5 Lu2 89.2(5) 6_565 . ?
Lu6 Lu5 Lu2 40.7(5) . . ?
Lu6 Lu5 Lu2 40.7(5) 6_565 . ?
Lu8 Lu5 Lu2 61.6(5) . . ?
Lu8 Lu5 Lu2 61.6(5) 6_565 . ?
O1 Lu5 Lu4 33.8(4) . . ?
Lu1 Lu5 Lu4 95.1(5) . . ?
Lu3 Lu5 Lu4 89.8(5) . . ?
Lu3 Lu5 Lu4 92.3(5) 6_565 . ?
Lu6 Lu5 Lu4 32.9(5) . . ?
Lu6 Lu5 Lu4 48.2(6) 6_565 . ?
Lu8 Lu5 Lu4 59.5(5) . . ?
Lu8 Lu5 Lu4 67.4(5) 6_565 . ?
Lu2 Lu5 Lu4 7.93(18) . . ?
O1 Lu5 Lu4 33.8(4) . 6_565 ?
Lu1 Lu5 Lu4 95.1(5) . 6_565 ?
Lu3 Lu5 Lu4 92.3(5) . 6_565 ?
Lu3 Lu5 Lu4 89.8(5) 6_565 6_565 ?
Lu6 Lu5 Lu4 48.2(6) . 6_565 ?
Lu6 Lu5 Lu4 32.9(5) 6_565 6_565 ?
Lu8 Lu5 Lu4 67.4(5) . 6_565 ?
Lu8 Lu5 Lu4 59.5(5) 6_565 6_565 ?
Lu2 Lu5 Lu4 7.93(18) . 6_565 ?
Lu4 Lu5 Lu4 15.4(4) . 6_565 ?
O1 Lu5 Lu7 0.0(4) . . ?
Lu1 Lu5 Lu7 62.2(5) . . ?
Lu3 Lu5 Lu7 58.6(4) . . ?
Lu3 Lu5 Lu7 58.6(4) 6_565 . ?
Lu6 Lu5 Lu7 51.9(4) . . ?
Lu6 Lu5 Lu7 51.9(4) 6_565 . ?
Lu8 Lu5 Lu7 37.5(4) . . ?
Lu8 Lu5 Lu7 37.5(4) 6_565 . ?
Lu2 Lu5 Lu7 31.0(3) . . ?
Lu4 Lu5 Lu7 33.8(3) . . ?
Lu4 Lu5 Lu7 33.8(3) 6_565 . ?
Lu4 Lu6 O1 65.0(5) . . ?
Lu4 Lu6 Lu2 10.0(3) . . ?
O1 Lu6 Lu2 56.0(4) . . ?
Lu4 Lu6 Lu5 104.7(7) . . ?
O1 Lu6 Lu5 53.9(5) . . ?
Lu2 Lu6 Lu5 95.0(5) . . ?
Lu4 Lu6 Lu8 93.6(7) . . ?
O1 Lu6 Lu8 50.0(5) . . ?
Lu2 Lu6 Lu8 89.7(6) . . ?
Lu5 Lu6 Lu8 79.1(8) . . ?
Lu4 Lu6 Lu4 17.2(4) . 6_565 ?
O1 Lu6 Lu4 53.0(5) . 6_565 ?
Lu2 Lu6 Lu4 8.2(3) . 6_565 ?
Lu5 Lu6 Lu4 87.6(5) . 6_565 ?
Lu8 Lu6 Lu4 91.8(6) . 6_565 ?
Lu4 Lu6 Lu3 103.9(4) . . ?
O1 Lu6 Lu3 39.4(4) . . ?
Lu2 Lu6 Lu3 95.3(3) . . ?
Lu5 Lu6 Lu3 42.4(5) . . ?
Lu8 Lu6 Lu3 36.8(6) . . ?
Lu4 Lu6 Lu3 92.3(4) 6_565 . ?
Lu4 Lu6 Lu6 55.4(5) . 6_565 ?
O1 Lu6 Lu6 37.5(4) . 6_565 ?
Lu2 Lu6 Lu6 46.0(4) . 6_565 ?
Lu5 Lu6 Lu6 49.5(5) . 6_565 ?
Lu8 Lu6 Lu6 87.5(4) . 6_565 ?
Lu4 Lu6 Lu6 38.2(4) 6_565 6_565 ?
Lu3 Lu6 Lu6 66.9(3) . 6_565 ?
Lu4 Lu6 Lu7 44.4(5) . . ?
O1 Lu6 Lu7 37.2(4) . . ?
Lu2 Lu6 Lu7 40.8(4) . . ?
Lu5 Lu6 Lu7 91.1(5) . . ?
Lu8 Lu6 Lu7 49.3(6) . . ?
Lu4 Lu6 Lu7 44.4(4) 6_565 . ?
Lu3 Lu6 Lu7 66.2(4) . . ?
Lu6 Lu6 Lu7 60.3(3) 6_565 . ?
Lu4 Lu6 Lu1 101.5(4) . . ?
O1 Lu6 Lu1 36.6(4) . . ?
Lu2 Lu6 Lu1 92.6(3) . . ?
Lu5 Lu6 Lu1 38.3(5) . . ?
Lu8 Lu6 Lu1 40.8(6) . . ?
Lu4 Lu6 Lu1 89.0(3) 6_565 . ?
Lu3 Lu6 Lu1 5.07(16) . . ?
Lu6 Lu6 Lu1 62.2(3) 6_565 . ?
Lu7 Lu6 Lu1 66.1(4) . . ?
Lu4 Lu6 Lu3 95.9(4) . 6_565 ?
O1 Lu6 Lu3 30.9(4) . 6_565 ?
Lu2 Lu6 Lu3 86.8(3) . 6_565 ?
Lu5 Lu6 Lu3 37.1(5) . 6_565 ?
Lu8 Lu6 Lu3 42.9(5) . 6_565 ?
Lu4 Lu6 Lu3 83.0(3) 6_565 6_565 ?
Lu3 Lu6 Lu3 10.7(3) . 6_565 ?
Lu6 Lu6 Lu3 56.3(3) 6_565 6_565 ?
Lu7 Lu6 Lu3 62.3(3) . 6_565 ?
Lu1 Lu6 Lu3 6.19(16) . 6_565 ?
Lu4 Lu6 Lu8 67.8(5) . 6_565 ?
O1 Lu6 Lu8 3.2(4) . 6_565 ?
Lu2 Lu6 Lu8 59.0(4) . 6_565 ?
Lu5 Lu6 Lu8 53.1(5) . 6_565 ?
Lu8 Lu6 Lu8 47.4(6) . 6_565 ?
Lu4 Lu6 Lu8 56.1(4) 6_565 6_565 ?
Lu3 Lu6 Lu8 36.4(4) . 6_565 ?
Lu6 Lu6 Lu8 40.1(4) 6_565 6_565 ?
Lu7 Lu6 Lu8 38.2(4) . 6_565 ?
Lu1 Lu6 Lu8 33.7(4) . 6_565 ?
Lu3 Lu6 Lu8 28.2(4) 6_565 6_565 ?
O1 Lu7 Lu2 59.2(4) . . ?
O1 Lu7 Lu4 59.6(4) . . ?
Lu2 Lu7 Lu4 12.0(3) . . ?
O1 Lu7 Lu4 59.6(4) . 6_565 ?
Lu2 Lu7 Lu4 12.0(3) . 6_565 ?
Lu4 Lu7 Lu4 24.0(6) . 6_565 ?
O1 Lu7 Lu8 51.9(5) . 6_565 ?
Lu2 Lu7 Lu8 97.2(6) . 6_565 ?
Lu4 Lu7 Lu8 104.0(6) . 6_565 ?
Lu4 Lu7 Lu8 89.7(6) 6_565 6_565 ?
O1 Lu7 Lu8 51.9(5) . . ?
Lu2 Lu7 Lu8 97.2(6) . . ?
Lu4 Lu7 Lu8 89.7(6) . . ?
Lu4 Lu7 Lu8 104.0(6) 6_565 . ?
Lu8 Lu7 Lu8 73.2(11) 6_565 . ?
O1 Lu7 Lu6 37.0(4) . . ?
Lu2 Lu7 Lu6 45.4(4) . . ?
Lu4 Lu7 Lu6 37.6(4) . . ?
Lu4 Lu7 Lu6 54.1(5) 6_565 . ?
Lu8 Lu7 Lu6 88.8(6) 6_565 . ?
Lu8 Lu7 Lu6 52.2(6) . . ?
O1 Lu7 Lu6 37.0(4) . 6_565 ?
Lu2 Lu7 Lu6 45.4(4) . 6_565 ?
Lu4 Lu7 Lu6 54.1(5) . 6_565 ?
Lu4 Lu7 Lu6 37.6(4) 6_565 6_565 ?
Lu8 Lu7 Lu6 52.2(6) 6_565 6_565 ?
Lu8 Lu7 Lu6 88.8(6) . 6_565 ?
Lu6 Lu7 Lu6 59.5(6) . 6_565 ?
O1 Lu7 Lu3 31.6(3) . 6_565 ?
Lu2 Lu7 Lu3 90.3(5) . 6_565 ?
Lu4 Lu7 Lu3 91.1(5) . 6_565 ?
Lu4 Lu7 Lu3 88.7(5) 6_565 6_565 ?
Lu8 Lu7 Lu3 31.8(5) 6_565 6_565 ?
Lu8 Lu7 Lu3 43.2(6) . 6_565 ?
Lu6 Lu7 Lu3 62.9(4) . 6_565 ?
Lu6 Lu7 Lu3 56.3(4) 6_565 6_565 ?
O1 Lu7 Lu3 31.6(3) . . ?
Lu2 Lu7 Lu3 90.3(5) . . ?
Lu4 Lu7 Lu3 88.7(5) . . ?
Lu4 Lu7 Lu3 91.1(5) 6_565 . ?
Lu8 Lu7 Lu3 43.2(6) 6_565 . ?
Lu8 Lu7 Lu3 31.8(5) . . ?
Lu6 Lu7 Lu3 56.3(4) . . ?
Lu6 Lu7 Lu3 62.9(4) 6_565 . ?
Lu3 Lu7 Lu3 11.6(3) 6_565 . ?
O1 Lu7 Lu1 31.3(3) . . ?
Lu2 Lu7 Lu1 90.5(5) . . ?
Lu4 Lu7 Lu1 90.1(5) . . ?
Lu4 Lu7 Lu1 90.1(5) 6_565 . ?
Lu8 Lu7 Lu1 37.4(5) 6_565 . ?
Lu8 Lu7 Lu1 37.4(5) . . ?
Lu6 Lu7 Lu1 59.7(4) . . ?
Lu6 Lu7 Lu1 59.7(4) 6_565 . ?
Lu3 Lu7 Lu1 5.80(15) 6_565 . ?
Lu3 Lu7 Lu1 5.80(15) . . ?
O1 Lu7 Lu5 0.0(4) . . ?
Lu2 Lu7 Lu5 59.1(5) . . ?
Lu4 Lu7 Lu5 59.5(5) . . ?
Lu4 Lu7 Lu5 59.5(5) 6_565 . ?
Lu8 Lu7 Lu5 51.9(5) 6_565 . ?
Lu8 Lu7 Lu5 51.9(5) . . ?
Lu6 Lu7 Lu5 37.0(4) . . ?
Lu6 Lu7 Lu5 37.0(4) 6_565 . ?
Lu3 Lu7 Lu5 31.6(3) 6_565 . ?
Lu3 Lu7 Lu5 31.6(3) . . ?
Lu1 Lu7 Lu5 31.4(4) . . ?
Lu3 Lu8 O1 63.4(6) . . ?
Lu3 Lu8 Lu1 5.2(3) . . ?
O1 Lu8 Lu1 61.0(6) . . ?
Lu3 Lu8 Lu3 13.7(4) . 6_565 ?
O1 Lu8 Lu3 55.0(5) . 6_565 ?
Lu1 Lu8 Lu3 8.7(3) . 6_565 ?
Lu3 Lu8 Lu7 104.6(7) . . ?
O1 Lu8 Lu7 52.1(5) . . ?
Lu1 Lu8 Lu7 100.1(6) . . ?
Lu3 Lu8 Lu7 91.4(6) 6_565 . ?
Lu3 Lu8 Lu6 88.4(7) . . ?
O1 Lu8 Lu6 49.9(5) . . ?
Lu1 Lu8 Lu6 89.9(7) . . ?
Lu3 Lu8 Lu6 89.4(6) 6_565 . ?
Lu7 Lu8 Lu6 78.5(8) . . ?
Lu3 Lu8 Lu8 53.5(6) . 6_565 ?
O1 Lu8 Lu8 42.7(5) . 6_565 ?
Lu1 Lu8 Lu8 48.5(5) . 6_565 ?
Lu3 Lu8 Lu8 39.8(5) 6_565 6_565 ?
Lu7 Lu8 Lu8 53.4(6) . 6_565 ?
Lu6 Lu8 Lu8 92.5(4) . 6_565 ?
Lu3 Lu8 Lu5 39.9(5) . . ?
O1 Lu8 Lu5 38.5(5) . . ?
Lu1 Lu8 Lu5 41.3(5) . . ?
Lu3 Lu8 Lu5 41.7(4) 6_565 . ?
Lu7 Lu8 Lu5 90.6(5) . . ?
Lu6 Lu8 Lu5 48.6(6) . . ?
Lu8 Lu8 Lu5 62.6(3) 6_565 . ?
Lu3 Lu8 Lu4 99.4(5) . . ?
O1 Lu8 Lu4 37.5(4) . . ?
Lu1 Lu8 Lu4 97.8(5) . . ?
Lu3 Lu8 Lu4 92.4(4) 6_565 . ?
Lu7 Lu8 Lu4 42.6(5) . . ?
Lu6 Lu8 Lu4 36.0(5) . . ?
Lu8 Lu8 Lu4 72.5(4) 6_565 . ?
Lu5 Lu8 Lu4 64.8(5) . . ?
Lu3 Lu8 Lu2 95.0(5) . . ?
O1 Lu8 Lu2 31.8(4) . . ?
Lu1 Lu8 Lu2 92.8(4) . . ?
Lu3 Lu8 Lu2 86.7(4) 6_565 . ?
Lu7 Lu8 Lu2 37.2(4) . . ?
Lu6 Lu8 Lu2 41.7(5) . . ?
Lu8 Lu8 Lu2 64.6(3) 6_565 . ?
Lu5 Lu8 Lu2 63.3(4) . . ?
Lu4 Lu8 Lu2 8.04(18) . . ?
Lu3 Lu8 Lu4 89.8(5) . 6_565 ?
O1 Lu8 Lu4 26.4(4) . 6_565 ?
Lu1 Lu8 Lu4 87.4(4) . 6_565 ?
Lu3 Lu8 Lu4 81.0(4) 6_565 6_565 ?
Lu7 Lu8 Lu4 36.0(4) . 6_565 ?
Lu6 Lu8 Lu4 44.5(5) . 6_565 ?
Lu8 Lu8 Lu4 58.6(3) 6_565 6_565 ?
Lu5 Lu8 Lu4 60.2(4) . 6_565 ?
Lu4 Lu8 Lu4 13.9(3) . 6_565 ?
Lu2 Lu8 Lu4 6.12(17) . 6_565 ?
Lu3 Lu8 Lu6 60.7(5) . 6_565 ?
O1 Lu8 Lu6 3.2(4) . 6_565 ?
Lu1 Lu8 Lu6 58.2(4) . 6_565 ?
Lu3 Lu8 Lu6 52.0(4) 6_565 6_565 ?
Lu7 Lu8 Lu6 53.1(5) . 6_565 ?
Lu6 Lu8 Lu6 52.4(5) . 6_565 ?
Lu8 Lu8 Lu6 40.1(4) 6_565 6_565 ?
Lu5 Lu8 Lu6 37.7(4) . 6_565 ?
Lu4 Lu8 Lu6 40.6(4) . 6_565 ?
Lu2 Lu8 Lu6 34.7(3) . 6_565 ?
Lu4 Lu8 Lu6 29.2(4) 6_565 6_565 ?
C47 C1 C47 101(3) . 6_565 ?
C47 C1 C46 117.0(13) . . ?
C47 C1 C46 117.0(13) 6_565 . ?
C47 C1 C31 29.8(14) . 6_565 ?
C47 C1 C31 124(2) 6_565 6_565 ?
C46 C1 C31 88.1(17) . 6_565 ?
C47 C1 C31 124(2) . . ?
C47 C1 C31 29.8(14) 6_565 . ?
C46 C1 C31 88.1(17) . . ?
C31 C1 C31 135(4) 6_565 . ?
C2 C2 C3 132(3) 6_565 6_565 ?
C2 C2 C48 164(2) 6_565 . ?
C3 C2 C48 37(3) 6_565 . ?
C2 C2 C3 30.9(17) 6_565 . ?
C3 C2 C3 101(4) 6_565 . ?
C48 C2 C3 136(3) . . ?
C2 C2 C35 79.3(14) 6_565 . ?
C3 C2 C35 142(4) 6_565 . ?
C48 C2 C35 107(3) . . ?
C3 C2 C35 107(2) . . ?
C2 C2 C48 10.9(14) 6_565 6_565 ?
C3 C2 C48 123(4) 6_565 6_565 ?
C48 C2 C48 153(3) . 6_565 ?
C3 C2 C48 23.7(15) . 6_565 ?
C35 C2 C48 84(2) . 6_565 ?
C2 C2 C10 125.5(13) 6_565 6_565 ?
C3 C2 C10 97(3) 6_565 6_565 ?
C48 C2 C10 60(2) . 6_565 ?
C3 C2 C10 148(2) . 6_565 ?
C35 C2 C10 47.0(12) . 6_565 ?
C48 C2 C10 128(2) 6_565 6_565 ?
C48 C3 C2 88(5) 6_565 6_565 ?
C48 C3 C51 86(4) 6_565 6_565 ?
C2 C3 C51 160(3) 6_565 6_565 ?
C48 C3 C4 136(5) 6_565 . ?
C2 C3 C4 129(4) 6_565 . ?
C51 C3 C4 51(2) 6_565 . ?
C48 C3 C2 105(4) 6_565 . ?
C2 C3 C2 17(3) 6_565 . ?
C51 C3 C2 154(3) 6_565 . ?
C4 C3 C2 112(3) . . ?
C48 C3 C5 20(4) 6_565 . ?
C2 C3 C5 106(4) 6_565 . ?
C51 C3 C5 66(3) 6_565 . ?
C4 C3 C5 117(3) . . ?
C2 C3 C5 121(3) . . ?
C48 C3 C49 134(5) 6_565 6_565 ?
C2 C3 C49 125(3) 6_565 6_565 ?
C51 C3 C49 51.5(16) 6_565 6_565 ?
C4 C3 C49 8(2) . 6_565 ?
C2 C3 C49 109(2) . 6_565 ?
C5 C3 C49 115(3) . 6_565 ?
C48 C3 C3 134(4) 6_565 6_565 ?
C2 C3 C3 48(3) 6_565 6_565 ?
C51 C3 C3 128.7(17) 6_565 6_565 ?
C4 C3 C3 81.2(19) . 6_565 ?
C2 C3 C3 30.9(17) . 6_565 ?
C5 C3 C3 146(2) . 6_565 ?
C49 C3 C3 78.5(14) 6_565 6_565 ?
C49 C4 C51 117(8) 6_565 6_565 ?
C49 C4 C49 55(6) 6_565 . ?
C51 C4 C49 151(5) 6_565 . ?
C49 C4 C3 145(10) 6_565 . ?
C51 C4 C3 56(2) 6_565 . ?
C49 C4 C3 112(3) . . ?
C49 C4 C9 64(6) 6_565 . ?
C51 C4 C9 57(2) 6_565 . ?
C49 C4 C9 118(2) . . ?
C3 C4 C9 112(3) . . ?
C49 C4 C4 71(7) 6_565 6_565 ?
C51 C4 C4 149(2) 6_565 6_565 ?
C49 C4 C4 16.2(15) . 6_565 ?
C3 C4 C4 98.8(19) . 6_565 ?
C9 C4 C4 134.3(12) . 6_565 ?
C49 C4 C47 29(7) 6_565 6_565 ?
C51 C4 C47 97(2) 6_565 6_565 ?
C49 C4 C47 82.9(18) . 6_565 ?
C3 C4 C47 149(2) . 6_565 ?
C9 C4 C47 40.2(12) . 6_565 ?
C4 C4 C47 98.9(12) 6_565 6_565 ?
C50 C5 C48 124(8) 6_565 6_565 ?
C50 C5 C6 89(5) 6_565 . ?
C48 C5 C6 141(6) 6_565 . ?
C50 C5 C3 140(6) 6_565 . ?
C48 C5 C3 18(3) 6_565 . ?
C6 C5 C3 123(4) . . ?
C50 C5 C51 161(6) 6_565 6_565 ?
C48 C5 C51 67(4) 6_565 6_565 ?
C6 C5 C51 75(3) . 6_565 ?
C3 C5 C51 49(2) . 6_565 ?
C50 C5 C56 69(4) 6_565 6_565 ?
C48 C5 C56 162(5) 6_565 6_565 ?
C6 C5 C56 22(2) . 6_565 ?
C3 C5 C56 144(4) . 6_565 ?
C51 C5 C56 97(3) 6_565 6_565 ?
C50 C5 C10 51(4) 6_565 . ?
C48 C5 C10 74(5) 6_565 . ?
C6 C5 C10 132(4) . . ?
C3 C5 C10 90(3) . . ?
C51 C5 C10 135(3) 6_565 . ?
C56 C5 C10 116(4) 6_565 . ?
C50 C5 C55 115(5) 6_565 6_565 ?
C48 C5 C55 114(5) 6_565 6_565 ?
C6 C5 C55 27(2) . 6_565 ?
C3 C5 C55 96(3) . 6_565 ?
C51 C5 C55 48.4(16) 6_565 6_565 ?
C56 C5 C55 48.8(17) 6_565 6_565 ?
C10 C5 C55 145(3) . 6_565 ?
C56 C6 C55 126(5) 6_565 6_565 ?
C56 C6 C5 114(5) 6_565 . ?
C55 C6 C5 120(4) 6_565 . ?
C56 C6 C50 80(4) 6_565 6_565 ?
C55 C6 C50 152(4) 6_565 6_565 ?
C5 C6 C50 35(3) . 6_565 ?
C56 C6 C7 116(5) 6_565 . ?
C55 C6 C7 10(2) 6_565 . ?
C5 C6 C7 130(4) . . ?
C50 C6 C7 162(3) 6_565 . ?
C56 C6 C11 26(4) 6_565 . ?
C55 C6 C11 116(3) 6_565 . ?
C5 C6 C11 116(4) . . ?
C50 C6 C11 82(3) 6_565 . ?
C7 C6 C11 108.3(13) . . ?
C56 C6 C51 174(5) 6_565 6_565 ?
C55 C6 C51 59(2) 6_565 6_565 ?
C5 C6 C51 62(3) . 6_565 ?
C50 C6 C51 96(2) 6_565 6_565 ?
C7 C6 C51 69(2) . 6_565 ?
C11 C6 C51 158(2) . 6_565 ?
C56 C6 C58 43(4) 6_565 6_565 ?
C55 C6 C58 94(3) 6_565 6_565 ?
C5 C6 C58 133(4) . 6_565 ?
C50 C6 C58 102(3) 6_565 6_565 ?
C7 C6 C58 86.5(16) . 6_565 ?
C11 C6 C58 22.3(14) . 6_565 ?
C51 C6 C58 143(2) 6_565 6_565 ?
C56 C6 C48 129(5) 6_565 6_565 ?
C55 C6 C48 105(3) 6_565 6_565 ?
C5 C6 C48 16(2) . 6_565 ?
C50 C6 C48 49.5(13) 6_565 6_565 ?
C7 C6 C48 115(2) . 6_565 ?
C11 C6 C48 127(2) . 6_565 ?
C51 C6 C48 46.9(11) 6_565 6_565 ?
C58 C6 C48 139(2) 6_565 6_565 ?
C55 C7 C54 138(9) 6_565 6_565 ?
C55 C7 C9 86(5) 6_565 . ?
C54 C7 C9 88(2) 6_565 . ?
C55 C7 C16 121(7) 6_565 . ?
C54 C7 C16 41(2) 6_565 . ?
C9 C7 C16 127(2) . . ?
C55 C7 C6 22(5) 6_565 . ?
C54 C7 C6 139(3) 6_565 . ?
C9 C7 C6 108(2) . . ?
C16 C7 C6 107.2(13) . . ?
C55 C7 C51 42(5) 6_565 6_565 ?
C54 C7 C51 129(3) 6_565 6_565 ?
C9 C7 C51 46.6(15) . 6_565 ?
C16 C7 C51 150(2) . 6_565 ?
C6 C7 C51 62.3(19) . 6_565 ?
C55 C7 C56 40(5) 6_565 6_565 ?
C54 C7 C56 129(3) 6_565 6_565 ?
C9 C7 C56 126(2) . 6_565 ?
C16 C7 C56 92.1(15) . 6_565 ?
C6 C7 C56 18.0(15) . 6_565 ?
C51 C7 C56 80.3(16) 6_565 6_565 ?
C61 C8 C60 104(5) 6_565 6_565 ?
C61 C8 C11 173(7) 6_565 . ?
C60 C8 C11 75(3) 6_565 . ?
C61 C8 C24 58(3) 6_565 . ?
C60 C8 C24 152(4) 6_565 . ?
C11 C8 C24 120(3) . . ?
C61 C8 C12 65(4) 6_565 . ?
C60 C8 C12 39(3) 6_565 . ?
C11 C8 C12 112(3) . . ?
C24 C8 C12 116(2) . . ?
C61 C8 C45 70(3) 6_565 6_565 ?
C60 C8 C45 165(4) 6_565 6_565 ?
C11 C8 C45 109(3) . 6_565 ?
C24 C8 C45 14(2) . 6_565 ?
C12 C8 C45 131(3) . 6_565 ?
C61 C8 C58 154(5) 6_565 6_565 ?
C60 C8 C58 54(2) 6_565 6_565 ?
C11 C8 C58 22.5(15) . 6_565 ?
C24 C8 C58 134(3) . 6_565 ?
C12 C8 C58 90(2) . 6_565 ?
C45 C8 C58 127(3) 6_565 6_565 ?
C61 C8 C50 115(4) 6_565 6_565 ?
C60 C8 C50 136(4) 6_565 6_565 ?
C11 C8 C50 64(2) . 6_565 ?
C24 C8 C50 57.2(19) . 6_565 ?
C12 C8 C50 156(3) . 6_565 ?
C45 C8 C50 45.4(14) 6_565 6_565 ?
C58 C8 C50 83(2) 6_565 6_565 ?
C47 C9 C51 134(3) 6_565 6_565 ?
C47 C9 C49 69.3(18) 6_565 6_565 ?
C51 C9 C49 65.0(17) 6_565 6_565 ?
C47 C9 C7 144(3) 6_565 . ?
C51 C9 C7 81(2) 6_565 . ?
C49 C9 C7 142(3) 6_565 . ?
C47 C9 C31 30.1(15) 6_565 . ?
C51 C9 C31 160(3) 6_565 . ?
C49 C9 C31 97(2) 6_565 . ?
C7 C9 C31 113.6(18) . . ?
C47 C9 C55 159(3) 6_565 6_565 ?
C51 C9 C55 62.2(15) 6_565 6_565 ?
C49 C9 C55 123(2) 6_565 6_565 ?
C7 C9 C55 19.1(16) . 6_565 ?
C31 C9 C55 130(2) . 6_565 ?
C47 C9 C4 85(2) 6_565 . ?
C51 C9 C4 50(2) 6_565 . ?
C49 C9 C4 16.4(15) 6_565 . ?
C7 C9 C4 130(2) . . ?
C31 C9 C4 113.2(19) . . ?
C55 C9 C4 111(2) 6_565 . ?
C47 C9 C52 58.1(15) 6_565 6_565 ?
C51 C9 C52 161(3) 6_565 6_565 ?
C49 C9 C52 123(2) 6_565 6_565 ?
C7 C9 C52 85.6(17) . 6_565 ?
C31 C9 C52 28.0(11) . 6_565 ?
C55 C9 C52 102.4(19) 6_565 6_565 ?
C4 C9 C52 139.4(18) . 6_565 ?
C47 C9 C54 107(2) 6_565 6_565 ?
C51 C9 C54 114(2) 6_565 6_565 ?
C49 C9 C54 150(3) 6_565 6_565 ?
C7 C9 C54 37.0(14) . 6_565 ?
C31 C9 C54 77.2(15) . 6_565 ?
C55 C9 C54 52.7(12) 6_565 6_565 ?
C4 C9 C54 153(2) . 6_565 ?
C52 C9 C54 49.6(11) 6_565 6_565 ?
C45 C10 C43 77(3) 6_565 6_565 ?
C45 C10 C50 68(2) 6_565 6_565 ?
C43 C10 C50 142(3) 6_565 6_565 ?
C45 C10 C24 14(3) 6_565 . ?
C43 C10 C24 66.0(18) 6_565 . ?
C50 C10 C24 77(2) 6_565 . ?
C45 C10 C35 137(3) 6_565 . ?
C43 C10 C35 61.3(14) 6_565 . ?
C50 C10 C35 148(3) 6_565 . ?
C24 C10 C35 124(2) . . ?
C45 C10 C48 122(3) 6_565 6_565 ?
C43 C10 C48 151(2) 6_565 6_565 ?
C50 C10 C48 55.2(18) 6_565 6_565 ?
C24 C10 C48 128(2) . 6_565 ?
C35 C10 C48 94(2) . 6_565 ?
C45 C10 C5 94(3) 6_565 . ?
C43 C10 C5 158(2) 6_565 . ?
C50 C10 C5 28(2) 6_565 . ?
C24 C10 C5 102(2) . . ?
C35 C10 C5 121(2) . . ?
C48 C10 C5 27.8(19) 6_565 . ?
C45 C10 C2 157(3) 6_565 6_565 ?
C43 C10 C2 115(2) 6_565 6_565 ?
C50 C10 C2 95(2) 6_565 6_565 ?
C24 C10 C2 152(2) . 6_565 ?
C35 C10 C2 54.3(16) . 6_565 ?
C48 C10 C2 40.2(16) 6_565 6_565 ?
C5 C10 C2 68(2) . 6_565 ?
C58 C11 C56 120(5) 6_565 6_565 ?
C58 C11 C8 112(5) 6_565 . ?
C56 C11 C8 123(4) 6_565 . ?
C58 C11 C6 111(4) 6_565 . ?
C56 C11 C6 17(3) 6_565 . ?
C8 C11 C6 121(3) . . ?
C58 C11 C13 7(4) 6_565 . ?
C56 C11 C13 115(3) 6_565 . ?
C8 C11 C13 119(3) . . ?
C6 C11 C13 107.5(13) . . ?
C58 C11 C60 72(3) 6_565 6_565 ?
C56 C11 C60 165(5) 6_565 6_565 ?
C8 C11 C60 43(2) . 6_565 ?
C6 C11 C60 154(3) . 6_565 ?
C13 C11 C60 78(2) . 6_565 ?
C58 C11 C50 149(5) 6_565 6_565 ?
C56 C11 C50 49(2) 6_565 6_565 ?
C8 C11 C50 74(2) . 6_565 ?
C6 C11 C50 48.8(19) . 6_565 ?
C13 C11 C50 150(2) . 6_565 ?
C60 C11 C50 116(3) 6_565 6_565 ?
C60 C12 C64 84(3) 6_565 6_565 ?
C60 C12 C22 83(3) 6_565 . ?
C64 C12 C22 9(5) 6_565 . ?
C60 C12 C61 78(3) 6_565 6_565 ?
C64 C12 C61 153(4) 6_565 6_565 ?
C22 C12 C61 159(4) . 6_565 ?
C60 C12 C18 165(4) 6_565 . ?
C64 C12 C18 107(3) 6_565 . ?
C22 C12 C18 109(3) . . ?
C61 C12 C18 88(3) 6_565 . ?
C60 C12 C8 47(3) 6_565 . ?
C64 C12 C8 125(3) 6_565 . ?
C22 C12 C8 128(3) . . ?
C61 C12 C8 32(2) 6_565 . ?
C18 C12 C8 119(2) . . ?
C60 C12 C73 131(4) 6_565 6_565 ?
C64 C12 C73 138(3) 6_565 6_565 ?
C22 C12 C73 142(4) . 6_565 ?
C61 C12 C73 53(3) 6_565 6_565 ?
C18 C12 C73 35.1(19) . 6_565 ?
C8 C12 C73 84(2) . 6_565 ?
C60 C12 C67 161(4) 6_565 6_565 ?
C64 C12 C67 89(3) 6_565 6_565 ?
C22 C12 C67 92(3) . 6_565 ?
C61 C12 C67 102(3) 6_565 6_565 ?
C18 C12 C67 20(2) . 6_565 ?
C8 C12 C67 129(2) . 6_565 ?
C73 C12 C67 50.3(17) 6_565 6_565 ?
C60 C12 C65 130(4) 6_565 6_565 ?
C64 C12 C65 47.8(17) 6_565 6_565 ?
C22 C12 C65 51(3) . 6_565 ?
C61 C12 C65 139(3) 6_565 6_565 ?
C18 C12 C65 60(2) . 6_565 ?
C8 C12 C65 150(2) . 6_565 ?
C73 C12 C65 91(2) 6_565 6_565 ?
C67 C12 C65 41.2(15) 6_565 6_565 ?
C58 C13 C59 156(7) 6_565 6_565 ?
C58 C13 C14 114(5) 6_565 . ?
C59 C13 C14 52(3) 6_565 . ?
C58 C13 C16 112(4) 6_565 . ?
C59 C13 C16 71(4) 6_565 . ?
C14 C13 C16 121(3) . . ?
C58 C13 C11 8(4) 6_565 . ?
C59 C13 C11 162(5) 6_565 . ?
C14 C13 C11 121(3) . . ?
C16 C13 C11 107.6(13) . . ?
C58 C13 C60 47(3) 6_565 6_565 ?
C59 C13 C60 121(4) 6_565 6_565 ?
C14 C13 C60 69(2) . 6_565 ?
C16 C13 C60 153(2) . 6_565 ?
C11 C13 C60 53.0(17) . 6_565 ?
C58 C13 C57 136(5) 6_565 6_565 ?
C59 C13 C57 40(3) 6_565 6_565 ?
C14 C13 C57 89(2) . 6_565 ?
C16 C13 C57 31.7(15) . 6_565 ?
C11 C13 C57 134.4(18) . 6_565 ?
C60 C13 C57 147(2) 6_565 6_565 ?
C58 C13 C68 120(5) 6_565 6_565 ?
C59 C13 C68 43(2) 6_565 6_565 ?
C14 C13 C68 9.3(18) . 6_565 ?
C16 C13 C68 111(2) . 6_565 ?
C11 C13 C68 128(2) . 6_565 ?
C60 C13 C68 77.3(17) 6_565 6_565 ?
C57 C13 C68 79.9(15) 6_565 6_565 ?
C58 C13 C56 31(3) 6_565 6_565 ?
C59 C13 C56 151(4) 6_565 6_565 ?
C14 C13 C56 143(3) . 6_565 ?
C16 C13 C56 83.5(16) . 6_565 ?
C11 C13 C56 24.6(15) . 6_565 ?
C60 C13 C56 77.3(16) 6_565 6_565 ?
C57 C13 C56 112.7(19) 6_565 6_565 ?
C68 C13 C56 147(2) 6_565 6_565 ?
C68 C14 C59 116(5) 6_565 6_565 ?
C68 C14 C13 151(6) 6_565 . ?
C59 C14 C13 36(2) 6_565 . ?
C68 C14 C64 85(4) 6_565 6_565 ?
C59 C14 C64 151(5) 6_565 6_565 ?
C13 C14 C64 118(3) . 6_565 ?
C68 C14 C22 86(5) 6_565 . ?
C59 C14 C22 155(4) 6_565 . ?
C13 C14 C22 120(3) . . ?
C64 C14 C22 8(5) 6_565 . ?
C68 C14 C20 38(4) 6_565 . ?
C59 C14 C20 78(3) 6_565 . ?
C13 C14 C20 114(3) . . ?
C64 C14 C20 120(3) 6_565 . ?
C22 C14 C20 122(2) . . ?
C68 C14 C58 160(7) 6_565 6_565 ?
C59 C14 C58 56(2) 6_565 6_565 ?
C13 C14 C58 21.5(17) . 6_565 ?
C64 C14 C58 97(2) 6_565 6_565 ?
C22 C14 C58 99(3) . 6_565 ?
C20 C14 C58 131(3) . 6_565 ?
C68 C14 C60 135(5) 6_565 6_565 ?
C59 C14 C60 104(3) 6_565 6_565 ?
C13 C14 C60 68(2) . 6_565 ?
C64 C14 C60 50.9(14) 6_565 6_565 ?
C22 C14 C60 52(3) . 6_565 ?
C20 C14 C60 161(3) . 6_565 ?
C58 C14 C60 47.6(10) 6_565 6_565 ?
C68 C14 C69 19(4) 6_565 6_565 ?
C59 C14 C69 102(3) 6_565 6_565 ?
C13 C14 C69 134(3) . 6_565 ?
C64 C14 C69 92(2) 6_565 6_565 ?
C22 C14 C69 95(2) . 6_565 ?
C20 C14 C69 28.3(13) . 6_565 ?
C58 C14 C69 141(3) 6_565 6_565 ?
C60 C14 C69 137(2) 6_565 6_565 ?
C65 C15 C70 84(3) 6_565 6_565 ?
C65 C15 C21 131(4) 6_565 . ?
C70 C15 C21 53.5(19) 6_565 . ?
C65 C15 C64 78(3) 6_565 6_565 ?
C70 C15 C64 140(3) 6_565 6_565 ?
C21 C15 C64 117(3) . 6_565 ?
C65 C15 C22 81(4) 6_565 . ?
C70 C15 C22 147(3) 6_565 . ?
C21 C15 C22 120(2) . . ?
C64 C15 C22 8(5) 6_565 . ?
C65 C15 C66 22(3) 6_565 . ?
C70 C15 C66 74(2) 6_565 . ?
C21 C15 C66 127(3) . . ?
C64 C15 C66 98(3) 6_565 . ?
C22 C15 C66 100(3) . . ?
C65 C15 C68 118(4) 6_565 6_565 ?
C70 C15 C68 119(2) 6_565 6_565 ?
C21 C15 C68 73.0(17) . 6_565 ?
C64 C15 C68 46.7(14) 6_565 6_565 ?
C22 C15 C68 47.6(16) . 6_565 ?
C66 C15 C68 140(2) . 6_565 ?
C54 C16 C57 93(3) 6_565 6_565 ?
C54 C16 C27 66(2) 6_565 . ?
C57 C16 C27 30(2) 6_565 . ?
C54 C16 C59 150(4) 6_565 6_565 ?
C57 C16 C59 69(2) 6_565 6_565 ?
C27 C16 C59 99(2) . 6_565 ?
C54 C16 C13 147(3) 6_565 . ?
C57 C16 C13 101(3) 6_565 . ?
C27 C16 C13 131(3) . . ?
C59 C16 C13 32.7(16) 6_565 . ?
C54 C16 C7 47(2) 6_565 . ?
C57 C16 C7 139(3) 6_565 . ?
C27 C16 C7 113(2) . . ?
C59 C16 C7 139(2) 6_565 . ?
C13 C16 C7 109.0(13) . . ?
C54 C16 C55 57(2) 6_565 6_565 ?
C57 C16 C55 142(3) 6_565 6_565 ?
C27 C16 C55 121(2) . 6_565 ?
C59 C16 C55 125(2) 6_565 6_565 ?
C13 C16 C55 96.1(17) . 6_565 ?
C7 C16 C55 13.9(18) . 6_565 ?
C54 C16 C58 128(3) 6_565 6_565 ?
C57 C16 C58 118(3) 6_565 6_565 ?
C27 C16 C58 145(3) . 6_565 ?
C59 C16 C58 52.4(15) 6_565 6_565 ?
C13 C16 C58 21.1(13) . 6_565 ?
C7 C16 C58 88.0(14) . 6_565 ?
C55 C16 C58 75.0(17) 6_565 6_565 ?
C74 C17 C43 131(4) 6_565 6_565 ?
C74 C17 C24 145(3) 6_565 . ?
C43 C17 C24 63.7(17) 6_565 . ?
C74 C17 C44 73(3) 6_565 . ?
C43 C17 C44 62.0(13) 6_565 . ?
C24 C17 C44 124(2) . . ?
C74 C17 C23 25.8(19) 6_565 . ?
C43 C17 C23 145(2) 6_565 . ?
C24 C17 C23 121.4(19) . . ?
C44 C17 C23 97(2) . . ?
C74 C17 C73 64(3) 6_565 6_565 ?
C43 C17 C73 137(3) 6_565 6_565 ?
C24 C17 C73 84(2) . 6_565 ?
C44 C17 C73 130(2) . 6_565 ?
C23 C17 C73 38.2(17) . 6_565 ?
C74 C17 C45 154(3) 6_565 6_565 ?
C43 C17 C45 59(2) 6_565 6_565 ?
C24 C17 C45 9(2) . 6_565 ?
C44 C17 C45 121(2) . 6_565 ?
C23 C17 C45 130(2) . 6_565 ?
C73 C17 C45 93(2) 6_565 6_565 ?
C74 C17 C61 108(3) 6_565 6_565 ?
C43 C17 C61 104(2) 6_565 6_565 ?
C24 C17 C61 41.6(16) . 6_565 ?
C44 C17 C61 152(2) . 6_565 ?
C23 C17 C61 82.5(18) . 6_565 ?
C73 C17 C61 44.3(19) 6_565 6_565 ?
C45 C17 C61 48.8(15) 6_565 6_565 ?
C67 C18 C73 130(7) 6_565 6_565 ?
C67 C18 C12 114(6) 6_565 . ?
C73 C18 C12 81(3) 6_565 . ?
C67 C18 C66 20(3) 6_565 . ?
C73 C18 C66 149(5) 6_565 . ?
C12 C18 C66 105(3) . . ?
C67 C18 C23 99(4) 6_565 . ?
C73 C18 C23 43(3) 6_565 . ?
C12 C18 C23 124(2) . . ?
C66 C18 C23 117(2) . . ?
C67 C18 C65 44(4) 6_565 6_565 ?
C73 C18 C65 141(5) 6_565 6_565 ?
C12 C18 C65 74(2) . 6_565 ?
C66 C18 C65 30.9(17) . 6_565 ?
C23 C18 C65 139(3) . 6_565 ?
C67 C18 C61 137(7) 6_565 6_565 ?
C73 C18 C61 37(3) 6_565 6_565 ?
C12 C18 C61 44.1(17) . 6_565 ?
C66 C18 C61 141(3) . 6_565 ?
C23 C18 C61 80.5(18) . 6_565 ?
C65 C18 C61 113(2) 6_565 6_565 ?
C67 C18 C19 37(3) 6_565 6_565 ?
C73 C18 C19 105(3) 6_565 6_565 ?
C12 C18 C19 145(3) . 6_565 ?
C66 C18 C19 53.5(15) . 6_565 ?
C23 C18 C19 64.4(14) . 6_565 ?
C65 C18 C19 81.4(19) 6_565 6_565 ?
C61 C18 C19 135(2) 6_565 6_565 ?
C19 C19 C36 83(3) 6_565 6_565 ?
C19 C19 C36 49.0(16) 6_565 . ?
C36 C19 C36 34(3) 6_565 . ?
C19 C19 C67 150(2) 6_565 . ?
C36 C19 C67 88(3) 6_565 . ?
C36 C19 C67 117(3) . . ?
C19 C19 C33 68.7(11) 6_565 . ?
C36 C19 C33 147(3) 6_565 . ?
C36 C19 C33 116(2) . . ?
C67 C19 C33 108.4(13) . . ?
C19 C19 C66 138.4(17) 6_565 6_565 ?
C36 C19 C66 58.7(19) 6_565 6_565 ?
C36 C19 C66 91(3) . 6_565 ?
C67 C19 C66 31.0(18) . 6_565 ?
C33 C19 C66 139(2) . 6_565 ?
C19 C19 C23 116.0(12) 6_565 6_565 ?
C36 C19 C23 145(3) 6_565 6_565 ?
C36 C19 C23 150(2) . 6_565 ?
C67 C19 C23 60.6(13) . 6_565 ?
C33 C19 C23 49.4(9) . 6_565 ?
C66 C19 C23 91.6(18) 6_565 6_565 ?
C19 C19 C18 151.7(12) 6_565 6_565 ?
C36 C19 C18 104(3) 6_565 6_565 ?
C36 C19 C18 133(3) . 6_565 ?
C67 C19 C18 16.8(16) . 6_565 ?
C33 C19 C18 94.0(14) . 6_565 ?
C66 C19 C18 47.0(12) 6_565 6_565 ?
C23 C19 C18 44.9(9) 6_565 6_565 ?
C68 C20 C69 90(3) 6_565 6_565 ?
C68 C20 C26 142(3) 6_565 . ?
C69 C20 C26 115(2) 6_565 . ?
C68 C20 C25 102(2) 6_565 . ?
C69 C20 C25 16.5(19) 6_565 . ?
C26 C20 C25 108.8(13) . . ?
C68 C20 C14 24(2) 6_565 . ?
C69 C20 C14 111(3) 6_565 . ?
C26 C20 C14 119(3) . . ?
C25 C20 C14 125(2) . . ?
C68 C20 C59 65.7(18) 6_565 6_565 ?
C69 C20 C59 142(3) 6_565 6_565 ?
C26 C20 C59 77.6(19) . 6_565 ?
C25 C20 C59 158(2) . 6_565 ?
C14 C20 C59 42(2) . 6_565 ?
C68 C20 C71 143(3) 6_565 6_565 ?
C69 C20 C71 60.1(18) 6_565 6_565 ?
C26 C20 C71 55.3(14) . 6_565 ?
C25 C20 C71 54.1(13) . 6_565 ?
C14 C20 C71 147(3) . 6_565 ?
C59 C20 C71 125(2) 6_565 6_565 ?
C68 C20 C57 109(2) 6_565 6_565 ?
C69 C20 C57 135(3) 6_565 6_565 ?
C26 C20 C57 33.5(14) . 6_565 ?
C25 C20 C57 136.9(17) . 6_565 ?
C14 C20 C57 85(2) . 6_565 ?
C59 C20 C57 44.4(10) 6_565 6_565 ?
C71 C20 C57 83.6(16) 6_565 6_565 ?
C72 C21 C70 91(2) 6_565 6_565 ?
C72 C21 C15 147(3) 6_565 . ?
C70 C21 C15 61(2) 6_565 . ?
C72 C21 C25 66(2) 6_565 . ?
C70 C21 C25 153(2) 6_565 . ?
C15 C21 C25 132(2) . . ?
C72 C21 C69 78(2) 6_565 6_565 ?
C70 C21 C69 144(2) 6_565 6_565 ?
C15 C21 C69 112(2) . 6_565 ?
C25 C21 C69 21.6(14) . 6_565 ?
C72 C21 C28 51.3(18) 6_565 . ?
C70 C21 C28 45.4(14) 6_565 . ?
C15 C21 C28 107(2) . . ?
C25 C21 C28 117(2) . . ?
C69 C21 C28 128(2) 6_565 . ?
C72 C21 C65 129(3) 6_565 6_565 ?
C70 C21 C65 48.1(14) 6_565 6_565 ?
C15 C21 C65 17.2(15) . 6_565 ?
C25 C21 C65 136.9(19) . 6_565 ?
C69 C21 C65 115(2) 6_565 6_565 ?
C28 C21 C65 93.2(18) . 6_565 ?
C64 C22 C12 77(10) 6_565 . ?
C64 C22 C14 81(10) 6_565 . ?
C12 C22 C14 119(4) . . ?
C64 C22 C15 76(10) 6_565 . ?
C12 C22 C15 117(4) . . ?
C14 C22 C15 112(2) . . ?
C64 C22 C68 79(10) 6_565 6_565 ?
C12 C22 C68 141(5) . 6_565 ?
C14 C22 C68 25.8(17) . 6_565 ?
C15 C22 C68 87(2) . 6_565 ?
C64 C22 C60 81(10) 6_565 6_565 ?
C12 C22 C60 39(2) . 6_565 ?
C14 C22 C60 82(3) . 6_565 ?
C15 C22 C60 151(5) . 6_565 ?
C68 C22 C60 107(3) 6_565 6_565 ?
C64 C22 C65 65(10) 6_565 6_565 ?
C12 C22 C65 88(3) . 6_565 ?
C14 C22 C65 131(3) . 6_565 ?
C15 C22 C65 28.9(14) . 6_565 ?
C68 C22 C65 109(3) 6_565 6_565 ?
C60 C22 C65 123(4) 6_565 6_565 ?
C74 C23 C73 114(5) 6_565 6_565 ?
C74 C23 C33 77(2) 6_565 . ?
C73 C23 C33 149(4) 6_565 . ?
C74 C23 C18 151(5) 6_565 . ?
C73 C23 C18 39(3) 6_565 . ?
C33 C23 C18 121(2) . . ?
C74 C23 C17 37(3) 6_565 . ?
C73 C23 C17 77(3) 6_565 . ?
C33 C23 C17 110(2) . . ?
C18 C23 C17 115.4(18) . . ?
C74 C23 C67 152(7) 6_565 6_565 ?
C73 C23 C67 59.3(18) 6_565 6_565 ?
C33 C23 C67 97.3(19) . 6_565 ?
C18 C23 C67 23.6(17) . 6_565 ?
C17 C23 C67 129(2) . 6_565 ?
C74 C23 C19 126(4) 6_565 6_565 ?
C73 C23 C19 107(3) 6_565 6_565 ?
C33 C23 C19 50.6(11) . 6_565 ?
C18 C23 C19 70.7(16) . 6_565 ?
C17 C23 C19 146(2) . 6_565 ?
C67 C23 C19 48.0(10) 6_565 6_565 ?
C45 C24 C61 123(9) 6_565 6_565 ?
C45 C24 C17 134(9) 6_565 . ?
C61 C24 C17 89(3) 6_565 . ?
C45 C24 C10 50(9) 6_565 . ?
C61 C24 C10 159(3) 6_565 . ?
C17 C24 C10 110(2) . . ?
C45 C24 C8 97(8) 6_565 . ?
C61 C24 C8 33(2) 6_565 . ?
C17 C24 C8 121(2) . . ?
C10 C24 C8 127(3) . . ?
C45 C24 C43 94(8) 6_565 6_565 ?
C61 C24 C43 143(3) 6_565 6_565 ?
C17 C24 C43 57.1(16) . 6_565 ?
C10 C24 C43 52.9(17) . 6_565 ?
C8 C24 C43 162(3) . 6_565 ?
C45 C24 C50 37(9) 6_565 6_565 ?
C61 C24 C50 110(3) 6_565 6_565 ?
C17 C24 C50 160(2) . 6_565 ?
C10 C24 C50 50.6(16) . 6_565 ?
C8 C24 C50 78(2) . 6_565 ?
C43 C24 C50 103(2) 6_565 6_565 ?
C45 C24 C73 158(10) 6_565 6_565 ?
C61 C24 C73 40(3) 6_565 6_565 ?
C17 C24 C73 51.3(14) . 6_565 ?
C10 C24 C73 152(2) . 6_565 ?
C8 C24 C73 70.2(18) . 6_565 ?
C43 C24 C73 103(2) 6_565 6_565 ?
C50 C24 C73 146(2) 6_565 6_565 ?
C69 C25 C72 99(4) 6_565 6_565 ?
C69 C25 C21 80(4) 6_565 . ?
C72 C25 C21 37.7(14) 6_565 . ?
C69 C25 C40 112(5) 6_565 . ?
C72 C25 C40 88.7(19) 6_565 . ?
C21 C25 C40 126(2) . . ?
C69 C25 C20 34(4) 6_565 . ?
C72 C25 C20 133(2) 6_565 . ?
C21 C25 C20 107.8(17) . . ?
C40 C25 C20 108.1(13) . . ?
C69 C25 C71 84(4) 6_565 6_565 ?
C72 C25 C71 116(3) 6_565 6_565 ?
C21 C25 C71 144(3) . 6_565 ?
C40 C25 C71 36.1(13) . 6_565 ?
C20 C25 C71 72.1(15) . 6_565 ?
C69 C25 C68 22(4) 6_565 6_565 ?
C72 C25 C68 107.5(19) 6_565 6_565 ?
C21 C25 C68 77.3(15) . 6_565 ?
C40 C25 C68 131.8(18) . 6_565 ?
C20 C25 C68 30.7(13) . 6_565 ?
C71 C25 C68 98.6(18) 6_565 6_565 ?
C63 C26 C57 94(3) 6_565 6_565 ?
C63 C26 C39 45(2) 6_565 . ?
C57 C26 C39 136(2) 6_565 . ?
C63 C26 C20 144(3) 6_565 . ?
C57 C26 C20 105(3) 6_565 . ?
C39 C26 C20 105.3(13) . . ?
C63 C26 C27 66(2) 6_565 . ?
C57 C26 C27 30.1(19) 6_565 . ?
C39 C26 C27 110.4(18) . . ?
C20 C26 C27 134(2) . . ?
C63 C26 C71 75(2) 6_565 6_565 ?
C57 C26 C71 145(3) 6_565 6_565 ?
C39 C26 C71 34.0(14) . 6_565 ?
C20 C26 C71 71.5(15) . 6_565 ?
C27 C26 C71 135(2) . 6_565 ?
C63 C26 C59 137(3) 6_565 6_565 ?
C57 C26 C59 49.1(15) 6_565 6_565 ?
C39 C26 C59 150(2) . 6_565 ?
C20 C26 C59 55.8(16) . 6_565 ?
C27 C26 C59 79.2(18) . 6_565 ?
C71 C26 C59 120(2) 6_565 6_565 ?
C63 C26 C69 118(3) 6_565 6_565 ?
C57 C26 C69 122(3) 6_565 6_565 ?
C39 C26 C69 79.1(12) . 6_565 ?
C20 C26 C69 26.8(12) . 6_565 ?
C27 C26 C69 145(2) . 6_565 ?
C71 C26 C69 45.1(10) 6_565 6_565 ?
C59 C26 C69 78.0(14) 6_565 6_565 ?
C57 C27 C63 86(3) 6_565 6_565 ?
C57 C27 C54 85(3) 6_565 6_565 ?
C63 C27 C54 146(3) 6_565 6_565 ?
C57 C27 C32 160(5) 6_565 . ?
C63 C27 C32 101(2) 6_565 . ?
C54 C27 C32 78(2) 6_565 . ?
C57 C27 C16 47(3) 6_565 . ?
C63 C27 C16 131(3) 6_565 . ?
C54 C27 C16 40.9(17) 6_565 . ?
C32 C27 C16 118(2) . . ?
C57 C27 C26 54(3) 6_565 . ?
C63 C27 C26 34.1(15) 6_565 . ?
C54 C27 C26 135(3) 6_565 . ?
C32 C27 C26 136(2) . . ?
C16 C27 C26 101(2) . . ?
C57 C27 C52 134(4) 6_565 6_565 ?
C63 C27 C52 119(2) 6_565 6_565 ?
C54 C27 C52 51.7(13) 6_565 6_565 ?
C32 C27 C52 26.6(14) . 6_565 ?
C16 C27 C52 92.6(16) . 6_565 ?
C26 C27 C52 149(2) . 6_565 ?
C70 C28 C72 89(2) 6_565 6_565 ?
C70 C28 C21 55.2(18) 6_565 . ?
C72 C28 C21 38.6(14) 6_565 . ?
C70 C28 C37 147(3) 6_565 . ?
C72 C28 C37 70.4(11) 6_565 . ?
C21 C28 C37 109.0(15) . . ?
C70 C28 C29 72.4(12) 6_565 . ?
C72 C28 C29 144(3) 6_565 . ?
C21 C28 C29 126(2) . . ?
C37 C28 C29 109.5(13) . . ?
C70 C28 C28 124.8(13) 6_565 6_565 ?
C72 C28 C28 121.5(13) 6_565 6_565 ?
C21 C28 C28 154.4(12) . 6_565 ?
C37 C28 C28 55.5(7) . 6_565 ?
C29 C28 C28 55.8(7) . 6_565 ?
C36 C29 C36 33(3) . 6_565 ?
C36 C29 C28 127.9(16) . . ?
C36 C29 C28 159.5(18) 6_565 . ?
C36 C29 C28 159.5(18) . 6_565 ?
C36 C29 C28 127.9(16) 6_565 6_565 ?
C28 C29 C28 68.4(15) . 6_565 ?
C36 C29 C70 87.5(16) . 6_565 ?
C36 C29 C70 119.3(18) 6_565 6_565 ?
C28 C29 C70 40.6(11) . 6_565 ?
C28 C29 C70 106.9(13) 6_565 6_565 ?
C36 C29 C70 119.3(18) . . ?
C36 C29 C70 87.5(16) 6_565 . ?
C28 C29 C70 106.9(13) . . ?
C28 C29 C70 40.6(11) 6_565 . ?
C70 C29 C70 137.8(17) 6_565 . ?
C40 C30 C30 130.8(15) 6_565 6_565 ?
C40 C30 C38 71.0(15) 6_565 . ?
C30 C30 C38 60.5(10) 6_565 . ?
C40 C30 C39 68.3(15) 6_565 6_565 ?
C30 C30 C39 148.0(14) 6_565 6_565 ?
C38 C30 C39 134(2) . 6_565 ?
C40 C30 C34 148(3) 6_565 . ?
C30 C30 C34 62.8(9) 6_565 . ?
C38 C30 C34 119(2) . . ?
C39 C30 C34 88.4(13) 6_565 . ?
C40 C30 C71 36.1(16) 6_565 . ?
C30 C30 C71 148.5(18) 6_565 . ?
C38 C30 C71 102(2) . . ?
C39 C30 C71 33.6(14) 6_565 . ?
C34 C30 C71 115.3(13) . . ?
C40 C30 C41 115.0(18) 6_565 6_565 ?
C30 C30 C41 105.9(10) 6_565 6_565 ?
C38 C30 C41 154(2) . 6_565 ?
C39 C30 C41 47.2(9) 6_565 6_565 ?
C34 C30 C41 43.1(8) . 6_565 ?
C71 C30 C41 79.2(13) . 6_565 ?
C47 C31 C52 141(4) 6_565 6_565 ?
C47 C31 C32 167(3) 6_565 . ?
C52 C31 C32 26(2) 6_565 . ?
C47 C31 C9 54(2) 6_565 . ?
C52 C31 C9 87(3) 6_565 . ?
C32 C31 C9 113.2(18) . . ?
C47 C31 C1 67.3(18) 6_565 . ?
C52 C31 C1 150(4) 6_565 . ?
C32 C31 C1 125(3) . . ?
C9 C31 C1 119.3(19) . . ?
C47 C31 C53 154(4) 6_565 6_565 ?
C52 C31 C53 62(3) 6_565 6_565 ?
C32 C31 C53 36.2(16) . 6_565 ?
C9 C31 C53 143(3) . 6_565 ?
C1 C31 C53 88.7(18) . 6_565 ?
C47 C31 C46 110(3) 6_565 . ?
C52 C31 C46 106(3) 6_565 . ?
C32 C31 C46 81(2) . . ?
C9 C31 C46 153(3) . . ?
C1 C31 C46 44.2(10) . . ?
C53 C31 C46 44.6(10) 6_565 . ?
C47 C31 C54 111(3) 6_565 6_565 ?
C52 C31 C54 30(3) 6_565 6_565 ?
C32 C31 C54 55.3(14) . 6_565 ?
C9 C31 C54 58.1(13) . 6_565 ?
C1 C31 C54 160(4) . 6_565 ?
C53 C31 C54 87.2(16) 6_565 6_565 ?
C46 C31 C54 128(2) . 6_565 ?
C52 C32 C53 103(4) 6_565 6_565 ?
C52 C32 C27 106(3) 6_565 . ?
C53 C32 C27 126(3) 6_565 . ?
C52 C32 C42 118(4) 6_565 . ?
C53 C32 C42 15.8(16) 6_565 . ?
C27 C32 C42 115(2) . . ?
C52 C32 C31 24(2) 6_565 . ?
C53 C32 C31 81(3) 6_565 . ?
C27 C32 C31 127(2) . . ?
C42 C32 C31 96(3) . . ?
C52 C32 C54 57(2) 6_565 6_565 ?
C53 C32 C54 142(4) 6_565 6_565 ?
C27 C32 C54 49.8(15) . 6_565 ?
C42 C32 C54 146(3) . 6_565 ?
C31 C32 C54 80.1(16) . 6_565 ?
C52 C32 C62 130(4) 6_565 6_565 ?
C53 C32 C62 46.3(17) 6_565 6_565 ?
C27 C32 C62 80.8(18) . 6_565 ?
C42 C32 C62 33.9(14) . 6_565 ?
C31 C32 C62 116(3) . 6_565 ?
C54 C32 C62 118(2) 6_565 6_565 ?
C23 C33 C23 140(3) . 6_565 ?
C23 C33 C74 28.9(17) . 6_565 ?
C23 C33 C74 115(3) 6_565 6_565 ?
C23 C33 C74 115(3) . . ?
C23 C33 C74 28.9(17) 6_565 . ?
C74 C33 C74 87(4) 6_565 . ?
C23 C33 C19 80.0(16) . 6_565 ?
C23 C33 C19 120.6(19) 6_565 6_565 ?
C74 C33 C19 107.8(13) 6_565 6_565 ?
C74 C33 C19 144(2) . 6_565 ?
C23 C33 C19 120.6(19) . . ?
C23 C33 C19 80.0(16) 6_565 . ?
C74 C33 C19 144(2) 6_565 . ?
C74 C33 C19 107.8(13) . . ?
C19 C33 C19 43(2) 6_565 . ?
C41 C34 C41 132(3) 6_565 . ?
C41 C34 C30 86.8(13) 6_565 . ?
C41 C34 C30 141.2(18) . . ?
C41 C34 C30 141.2(18) 6_565 6_565 ?
C41 C34 C30 86.8(13) . 6_565 ?
C30 C34 C30 54.4(18) . 6_565 ?
C41 C34 C62 18.6(16) 6_565 . ?
C41 C34 C62 121.3(18) . . ?
C30 C34 C62 96.2(10) . . ?
C30 C34 C62 147.4(18) 6_565 . ?
C41 C34 C62 121.3(18) 6_565 6_565 ?
C41 C34 C62 18.6(16) . 6_565 ?
C30 C34 C62 147.4(18) . 6_565 ?
C30 C34 C62 96.2(10) 6_565 6_565 ?
C62 C34 C62 107(2) . 6_565 ?
C41 C34 C39 44.5(10) 6_565 6_565 ?
C41 C34 C39 170(2) . 6_565 ?
C30 C34 C39 44.4(9) . 6_565 ?
C30 C34 C39 97.8(15) 6_565 6_565 ?
C62 C34 C39 51.9(10) . 6_565 ?
C62 C34 C39 151(2) 6_565 6_565 ?
C41 C34 C39 170(2) 6_565 . ?
C41 C34 C39 44.5(10) . . ?
C30 C34 C39 97.8(15) . . ?
C30 C34 C39 44.4(9) 6_565 . ?
C62 C34 C39 151(2) . . ?
C62 C34 C39 51.9(10) 6_565 . ?
C39 C34 C39 136.6(18) 6_565 . ?
C43 C35 C43 67(2) 6_565 . ?
C43 C35 C10 53.9(17) 6_565 . ?
C43 C35 C10 120(2) . . ?
C43 C35 C10 120(2) 6_565 6_565 ?
C43 C35 C10 53.9(17) . 6_565 ?
C10 C35 C10 160(2) . 6_565 ?
C43 C35 C2 149.6(19) 6_565 . ?
C43 C35 C2 131.1(18) . . ?
C10 C35 C2 100(2) . . ?
C10 C35 C2 79(2) 6_565 . ?
C43 C35 C2 131.1(18) 6_565 6_565 ?
C43 C35 C2 149.6(19) . 6_565 ?
C10 C35 C2 79(2) . 6_565 ?
C10 C35 C2 100(2) 6_565 6_565 ?
C2 C35 C2 21(3) . 6_565 ?
C36 C36 C19 97(3) 6_565 6_565 ?
C36 C36 C66 163.0(17) 6_565 . ?
C19 C36 C66 80(3) 6_565 . ?
C36 C36 C29 73.4(14) 6_565 . ?
C19 C36 C29 162(3) 6_565 . ?
C66 C36 C29 105(2) . . ?
C36 C36 C19 49.0(16) 6_565 . ?
C19 C36 C19 48(3) 6_565 . ?
C66 C36 C19 125(2) . . ?
C29 C36 C19 121(3) . . ?
C36 C36 C67 141.6(13) 6_565 6_565 ?
C19 C36 C67 55(2) 6_565 6_565 ?
C66 C36 C67 26.8(15) . 6_565 ?
C29 C36 C67 124(2) . 6_565 ?
C19 C36 C67 98.8(19) . 6_565 ?
C36 C36 C70 119.3(11) 6_565 6_565 ?
C19 C36 C70 134(3) 6_565 6_565 ?
C66 C36 C70 57.4(19) . 6_565 ?
C29 C36 C70 47.7(11) . 6_565 ?
C19 C36 C70 154(2) . 6_565 ?
C67 C36 C70 79.4(17) 6_565 6_565 ?
C38 C37 C28 139.1(15) . 6_565 ?
C38 C37 C28 139.1(15) . . ?
C28 C37 C28 68.9(15) 6_565 . ?
C38 C37 C72 95.6(13) . 6_565 ?
C28 C37 C72 109.8(13) 6_565 6_565 ?
C28 C37 C72 44.2(11) . 6_565 ?
C38 C37 C72 95.6(13) . . ?
C28 C37 C72 44.2(11) 6_565 . ?
C28 C37 C72 109.8(13) . . ?
C72 C37 C72 138(2) 6_565 . ?
C37 C38 C30 149.7(11) . 6_565 ?
C37 C38 C30 149.7(11) . . ?
C30 C38 C30 59.1(19) 6_565 . ?
C37 C38 C40 104.7(12) . 6_565 ?
C30 C38 C40 103.8(16) 6_565 6_565 ?
C30 C38 C40 45.1(13) . 6_565 ?
C37 C38 C40 104.7(12) . . ?
C30 C38 C40 45.1(13) 6_565 . ?
C30 C38 C40 103.8(16) . . ?
C40 C38 C40 147(2) 6_565 . ?
C71 C39 C63 106(3) 6_565 6_565 ?
C71 C39 C30 78(2) 6_565 6_565 ?
C63 C39 C30 151(3) 6_565 6_565 ?
C71 C39 C41 154(4) 6_565 . ?
C63 C39 C41 78(2) 6_565 . ?
C30 C39 C41 86.0(16) 6_565 . ?
C71 C39 C26 76(2) 6_565 . ?
C63 C39 C26 34.6(19) 6_565 . ?
C30 C39 C26 151(2) 6_565 . ?
C41 C39 C26 112.9(18) . . ?
C71 C39 C40 35(2) 6_565 . ?
C63 C39 C40 140(3) 6_565 . ?
C30 C39 C40 45.0(14) 6_565 . ?
C41 C39 C40 130.5(19) . . ?
C26 C39 C40 110.9(13) . . ?
C71 C39 C62 144(4) 6_565 6_565 ?
C63 C39 C62 64.3(16) 6_565 6_565 ?
C30 C39 C62 95.0(16) 6_565 6_565 ?
C41 C39 C62 17.4(15) . 6_565 ?
C26 C39 C62 98.6(16) . 6_565 ?
C40 C39 C62 135(2) . 6_565 ?
C71 C39 C34 117(3) 6_565 . ?
C63 C39 C34 109(2) 6_565 . ?
C30 C39 C34 47.3(9) 6_565 . ?
C41 C39 C34 40.7(10) . . ?
C26 C39 C34 140.0(19) . . ?
C40 C39 C34 90.1(15) . . ?
C62 C39 C34 47.7(9) 6_565 . ?
C71 C40 C30 98(3) 6_565 6_565 ?
C71 C40 C25 73(2) 6_565 . ?
C30 C40 C25 169(3) 6_565 . ?
C71 C40 C39 33(2) 6_565 . ?
C30 C40 C39 66.7(17) 6_565 . ?
C25 C40 C39 105.1(12) . . ?
C71 C40 C38 143(4) 6_565 . ?
C30 C40 C38 63.9(14) 6_565 . ?
C25 C40 C38 120.4(18) . . ?
C39 C40 C38 126.7(19) . . ?
C71 C40 C69 60.7(19) 6_565 6_565 ?
C30 C40 C69 152(3) 6_565 6_565 ?
C25 C40 C69 16.7(13) . 6_565 ?
C39 C40 C69 94.0(13) . 6_565 ?
C38 C40 C69 122.2(19) . 6_565 ?
C71 C40 C72 107(3) 6_565 6_565 ?
C30 C40 C72 139(2) 6_565 6_565 ?
C25 C40 C72 43.5(12) . 6_565 ?
C39 C40 C72 139.5(15) . 6_565 ?
C38 C40 C72 76.9(13) . 6_565 ?
C69 C40 C72 48.5(10) 6_565 6_565 ?
C62 C41 C34 103(4) 6_565 . ?
C62 C41 C39 104(5) 6_565 . ?
C34 C41 C39 94.8(17) . . ?
C62 C41 C42 35(4) 6_565 . ?
C34 C41 C42 109(2) . . ?
C39 C41 C42 135(2) . . ?
C62 C41 C63 71(4) 6_565 6_565 ?
C34 C41 C63 123(2) . 6_565 ?
C39 C41 C63 39.3(14) . 6_565 ?
C42 C41 C63 97.2(19) . 6_565 ?
C62 C41 C53 24(4) 6_565 6_565 ?
C34 C41 C53 113.3(16) . 6_565 ?
C39 C41 C53 123(2) . 6_565 ?
C42 C41 C53 12.8(17) . 6_565 ?
C63 C41 C53 84.8(15) 6_565 6_565 ?
C62 C41 C30 122(5) 6_565 6_565 ?
C34 C41 C30 50.1(9) . 6_565 ?
C39 C41 C30 46.8(12) . 6_565 ?
C42 C41 C30 151(2) . 6_565 ?
C63 C41 C30 83.7(14) 6_565 6_565 ?
C53 C41 C30 145.3(19) 6_565 6_565 ?
C53 C42 C62 118(6) 6_565 6_565 ?
C53 C42 C32 29(3) 6_565 . ?
C62 C42 C32 98(3) 6_565 . ?
C53 C42 C46 79(3) 6_565 . ?
C62 C42 C46 130(3) 6_565 . ?
C32 C42 C46 108(2) . . ?
C53 C42 C41 132(5) 6_565 . ?
C62 C42 C41 15(2) 6_565 . ?
C32 C42 C41 109.2(19) . . ?
C46 C42 C41 131(2) . . ?
C53 C42 C52 9(3) 6_565 6_565 ?
C62 C42 C52 109(3) 6_565 6_565 ?
C32 C42 C52 22.3(15) . 6_565 ?
C46 C42 C52 86.2(17) . 6_565 ?
C41 C42 C52 123(2) . 6_565 ?
C10 C43 C17 120(2) 6_565 6_565 ?
C10 C43 C35 64.7(14) 6_565 . ?
C17 C43 C35 168(3) 6_565 . ?
C10 C43 C44 173(3) 6_565 . ?
C17 C43 C44 60.2(13) 6_565 . ?
C35 C43 C44 114(2) . . ?
C10 C43 C24 61.1(15) 6_565 6_565 ?
C17 C43 C24 59.2(14) 6_565 6_565 ?
C35 C43 C24 123(2) . 6_565 ?
C44 C43 C24 118(2) . 6_565 ?
C10 C43 C45 49(2) 6_565 . ?
C17 C43 C45 71(2) 6_565 . ?
C35 C43 C45 113(2) . . ?
C44 C43 C45 131(2) . . ?
C24 C43 C45 14.5(18) 6_565 . ?
C10 C43 C43 120.0(15) 6_565 6_565 ?
C17 C43 C43 115.7(15) 6_565 6_565 ?
C35 C43 C43 56.3(12) . 6_565 ?
C44 C43 C43 57.4(11) . 6_565 ?
C24 C43 C43 153.0(17) 6_565 6_565 ?
C45 C43 C43 159.6(19) . 6_565 ?
C17 C44 C17 152(3) . 6_565 ?
C17 C44 C43 121(2) . . ?
C17 C44 C43 57.8(16) 6_565 . ?
C17 C44 C43 57.8(16) . 6_565 ?
C17 C44 C43 121(2) 6_565 6_565 ?
C43 C44 C43 65(2) . 6_565 ?
C17 C44 C74 124(2) . . ?
C17 C44 C74 40.1(17) 6_565 . ?
C43 C44 C74 96(2) . . ?
C43 C44 C74 147(3) 6_565 . ?
C17 C44 C74 40.1(17) . 6_565 ?
C17 C44 C74 124(2) 6_565 6_565 ?
C43 C44 C74 147(3) . 6_565 ?
C43 C44 C74 96(2) 6_565 6_565 ?
C74 C44 C74 85(3) . 6_565 ?
C24 C45 C10 116(10) 6_565 6_565 ?
C24 C45 C50 133(10) 6_565 . ?
C10 C45 C50 62(3) 6_565 . ?
C24 C45 C61 45(7) 6_565 . ?
C10 C45 C61 152(4) 6_565 . ?
C50 C45 C61 114(2) . . ?
C24 C45 C43 72(8) 6_565 . ?
C10 C45 C43 54(3) 6_565 . ?
C50 C45 C43 115(3) . . ?
C61 C45 C43 116(3) . . ?
C24 C45 C8 68(7) 6_565 6_565 ?
C10 C45 C8 137(4) 6_565 6_565 ?
C50 C45 C8 84(2) . 6_565 ?
C61 C45 C8 30(2) . 6_565 ?
C43 C45 C8 138(3) . 6_565 ?
C24 C45 C17 36(7) 6_565 6_565 ?
C10 C45 C17 104(3) 6_565 6_565 ?
C50 C45 C17 159(4) . 6_565 ?
C61 C45 C17 71(2) . 6_565 ?
C43 C45 C17 49.9(17) . 6_565 ?
C8 C45 C17 100(3) 6_565 6_565 ?
C1 C46 C42 122.5(17) . 6_565 ?
C1 C46 C42 122.5(17) . . ?
C42 C46 C42 103(3) 6_565 . ?
C1 C46 C53 100.3(11) . 6_565 ?
C42 C46 C53 121(2) 6_565 6_565 ?
C42 C46 C53 22.2(15) . 6_565 ?
C1 C46 C53 100.3(11) . . ?
C42 C46 C53 22.2(15) 6_565 . ?
C42 C46 C53 121(2) . . ?
C53 C46 C53 135(3) 6_565 . ?
C1 C46 C31 47.7(9) . 6_565 ?
C42 C46 C31 74.8(17) 6_565 6_565 ?
C42 C46 C31 144(3) . 6_565 ?
C53 C46 C31 131(2) 6_565 6_565 ?
C53 C46 C31 52.7(11) . 6_565 ?
C1 C46 C31 47.7(9) . . ?
C42 C46 C31 144(3) 6_565 . ?
C42 C46 C31 74.8(17) . . ?
C53 C46 C31 52.7(11) 6_565 . ?
C53 C46 C31 131(2) . . ?
C31 C46 C31 86.1(18) 6_565 . ?
C31 C47 C9 96(3) 6_565 6_565 ?
C31 C47 C1 83(2) 6_565 . ?
C9 C47 C1 165(3) 6_565 . ?
C31 C47 C52 20(2) 6_565 . ?
C9 C47 C52 76.3(19) 6_565 . ?
C1 C47 C52 102.4(12) . . ?
C31 C47 C49 148(5) 6_565 . ?
C9 C47 C49 62(2) 6_565 . ?
C1 C47 C49 113(2) . . ?
C52 C47 C49 132(2) . . ?
C31 C47 C4 147(4) 6_565 6_565 ?
C9 C47 C4 55.3(14) 6_565 6_565 ?
C1 C47 C4 120(2) . 6_565 ?
C52 C47 C4 129.1(18) . 6_565 ?
C49 C47 C4 8(2) . 6_565 ?
C3 C48 C5 142(7) 6_565 6_565 ?
C3 C48 C2 54(4) 6_565 . ?
C5 C48 C2 155(6) 6_565 . ?
C3 C48 C51 62(4) 6_565 . ?
C5 C48 C51 80(4) 6_565 . ?
C2 C48 C51 114(3) . . ?
C3 C48 C50 164(5) 6_565 . ?
C5 C48 C50 28(4) 6_565 . ?
C2 C48 C50 130(3) . . ?
C51 C48 C50 107.0(13) . . ?
C3 C48 C10 133(5) 6_565 6_565 ?
C5 C48 C10 79(5) 6_565 6_565 ?
C2 C48 C10 80(2) . 6_565 ?
C51 C48 C10 149(3) . 6_565 ?
C50 C48 C10 50.9(18) . 6_565 ?
C3 C48 C2 51(4) 6_565 6_565 ?
C5 C48 C2 155(6) 6_565 6_565 ?
C2 C48 C2 5.1(9) . 6_565 ?
C51 C48 C2 110(3) . 6_565 ?
C50 C48 C2 131(3) . 6_565 ?
C10 C48 C2 82.0(19) 6_565 6_565 ?
C3 C48 C6 119(4) 6_565 6_565 ?
C5 C48 C6 23(4) 6_565 6_565 ?
C2 C48 C6 153(3) . 6_565 ?
C51 C48 C6 58.7(15) . 6_565 ?
C50 C48 C6 48.3(15) . 6_565 ?
C10 C48 C6 96(2) 6_565 6_565 ?
C2 C48 C6 149(3) 6_565 6_565 ?
C4 C49 C49 109(7) 6_565 6_565 ?
C4 C49 C9 99(7) 6_565 6_565 ?
C49 C49 C9 150.1(16) 6_565 6_565 ?
C4 C49 C51 47(6) 6_565 . ?
C49 C49 C51 143.9(19) 6_565 . ?
C9 C49 C51 55.7(16) 6_565 . ?
C4 C49 C47 142(9) 6_565 . ?
C49 C49 C47 106.7(12) 6_565 . ?
C9 C49 C47 49.1(15) 6_565 . ?
C51 C49 C47 104.8(18) . . ?
C4 C49 C4 93(7) 6_565 . ?
C49 C49 C4 16.2(15) 6_565 . ?
C9 C49 C4 164(4) 6_565 . ?
C51 C49 C4 131(3) . . ?
C47 C49 C4 123(2) . . ?
C4 C49 C3 27(9) 6_565 6_565 ?
C49 C49 C3 101.5(14) 6_565 6_565 ?
C9 C49 C3 99(2) 6_565 6_565 ?
C51 C49 C3 44(2) . 6_565 ?
C47 C49 C3 148(2) . 6_565 ?
C4 C49 C3 87(2) . 6_565 ?
C5 C50 C10 102(5) 6_565 6_565 ?
C5 C50 C6 56(4) 6_565 6_565 ?
C10 C50 C6 146(3) 6_565 6_565 ?
C5 C50 C45 150(6) 6_565 . ?
C10 C50 C45 50(2) 6_565 . ?
C6 C50 C45 139(3) 6_565 . ?
C5 C50 C56 80(4) 6_565 . ?
C10 C50 C56 158(3) 6_565 . ?
C6 C50 C56 24.7(17) 6_565 . ?
C45 C50 C56 121(2) . . ?
C5 C50 C48 28(4) 6_565 . ?
C10 C50 C48 74(2) 6_565 . ?
C6 C50 C48 82.2(19) 6_565 . ?
C45 C50 C48 124(3) . . ?
C56 C50 C48 106.9(13) . . ?
C5 C50 C24 146(5) 6_565 6_565 ?
C10 C50 C24 52.7(18) 6_565 6_565 ?
C6 C50 C24 131(3) 6_565 6_565 ?
C45 C50 C24 9(2) . 6_565 ?
C56 C50 C24 115(2) . 6_565 ?
C48 C50 C24 123(3) . 6_565 ?
C5 C50 C11 104(5) 6_565 6_565 ?
C10 C50 C11 135(3) 6_565 6_565 ?
C6 C50 C11 49.3(17) 6_565 6_565 ?
C45 C50 C11 92(2) . 6_565 ?
C56 C50 C11 28.8(18) . 6_565 ?
C48 C50 C11 127.6(18) . 6_565 ?
C24 C50 C11 86.5(19) 6_565 6_565 ?
C5 C50 C8 140(5) 6_565 6_565 ?
C10 C50 C8 97(3) 6_565 6_565 ?
C6 C50 C8 90(2) 6_565 6_565 ?
C45 C50 C8 50.4(18) . 6_565 ?
C56 C50 C8 70.5(19) . 6_565 ?
C48 C50 C8 148(3) . 6_565 ?
C24 C50 C8 45.2(12) 6_565 6_565 ?
C11 C50 C8 41.9(14) 6_565 6_565 ?
C4 C51 C3 73(3) 6_565 6_565 ?
C4 C51 C9 73(2) 6_565 6_565 ?
C3 C51 C9 142(3) 6_565 6_565 ?
C4 C51 C49 15.4(18) 6_565 . ?
C3 C51 C49 84(3) 6_565 . ?
C9 C51 C49 59.4(18) 6_565 . ?
C4 C51 C48 105(3) 6_565 . ?
C3 C51 C48 32(2) 6_565 . ?
C9 C51 C48 160(3) 6_565 . ?
C49 C51 C48 115(3) . . ?
C4 C51 C55 136(3) 6_565 . ?
C3 C51 C55 139(2) 6_565 . ?
C9 C51 C55 65(2) 6_565 . ?
C49 C51 C55 120(2) . . ?
C48 C51 C55 109.9(13) . . ?
C4 C51 C5 136(4) 6_565 6_565 ?
C3 C51 C5 64(3) 6_565 6_565 ?
C9 C51 C5 142(3) 6_565 6_565 ?
C49 C51 C5 143(3) . 6_565 ?
C48 C51 C5 32(2) . 6_565 ?
C55 C51 C5 79(2) . 6_565 ?
C4 C51 C6 161(3) 6_565 6_565 ?
C3 C51 C6 106(2) 6_565 6_565 ?
C9 C51 C6 101(2) 6_565 6_565 ?
C49 C51 C6 149(3) . 6_565 ?
C48 C51 C6 74.4(16) . 6_565 ?
C55 C51 C6 36.4(14) . 6_565 ?
C5 C51 C6 43(2) 6_565 6_565 ?
C4 C51 C7 125(2) 6_565 6_565 ?
C3 C51 C7 151(3) 6_565 6_565 ?
C9 C51 C7 52.7(15) 6_565 6_565 ?
C49 C51 C7 110.5(19) . 6_565 ?
C48 C51 C7 122.9(18) . 6_565 ?
C55 C51 C7 12.9(16) . 6_565 ?
C5 C51 C7 92(3) 6_565 6_565 ?
C6 C51 C7 49.1(13) 6_565 6_565 ?
C31 C52 C32 130(4) 6_565 6_565 ?
C31 C52 C53 90(3) 6_565 . ?
C32 C52 C53 41(3) 6_565 . ?
C31 C52 C47 19(2) 6_565 . ?
C32 C52 C47 149(3) 6_565 . ?
C53 C52 C47 108.2(13) . . ?
C31 C52 C54 134(4) 6_565 . ?
C32 C52 C54 93(3) 6_565 . ?
C53 C52 C54 125.6(19) . . ?
C47 C52 C54 115.6(17) . . ?
C31 C52 C9 65(2) 6_565 6_565 ?
C32 C52 C9 164(4) 6_565 6_565 ?
C53 C52 C9 147.8(19) . 6_565 ?
C47 C52 C9 45.6(12) . 6_565 ?
C54 C52 C9 70.7(16) . 6_565 ?
C31 C52 C27 160(6) 6_565 6_565 ?
C32 C52 C27 47(2) 6_565 6_565 ?
C53 C52 C27 80.5(14) . 6_565 ?
C47 C52 C27 155(2) . 6_565 ?
C54 C52 C27 46.8(13) . 6_565 ?
C9 C52 C27 116.3(18) 6_565 6_565 ?
C31 C52 C42 93(3) 6_565 6_565 ?
C32 C52 C42 39(3) 6_565 6_565 ?
C53 C52 C42 3.5(12) . 6_565 ?
C47 C52 C42 110.8(12) . 6_565 ?
C54 C52 C42 122.1(17) . 6_565 ?
C9 C52 C42 148.7(19) 6_565 6_565 ?
C27 C52 C42 77.1(12) 6_565 6_565 ?
C42 C53 C32 136(4) 6_565 6_565 ?
C42 C53 C62 42(4) 6_565 . ?
C32 C53 C62 104(2) 6_565 . ?
C42 C53 C52 167(5) 6_565 . ?
C32 C53 C52 35(2) 6_565 . ?
C62 C53 C52 125(2) . . ?
C42 C53 C46 79(3) 6_565 . ?
C32 C53 C46 146(2) 6_565 . ?
C62 C53 C46 105.6(18) . . ?
C52 C53 C46 111.0(13) . . ?
C42 C53 C31 160(4) 6_565 6_565 ?
C32 C53 C31 63.2(19) 6_565 6_565 ?
C62 C53 C31 141(3) . 6_565 ?
C52 C53 C31 28.4(11) . 6_565 ?
C46 C53 C31 82.7(13) . 6_565 ?
C42 C53 C41 35(4) 6_565 6_565 ?
C32 C53 C41 107(2) 6_565 6_565 ?
C62 C53 C41 8.3(16) . 6_565 ?
C52 C53 C41 132.0(19) . 6_565 ?
C46 C53 C41 104.7(15) . 6_565 ?
C31 C53 C41 149(3) 6_565 6_565 ?
C16 C54 C7 92(3) 6_565 6_565 ?
C16 C54 C27 73(2) 6_565 6_565 ?
C7 C54 C27 166(3) 6_565 6_565 ?
C16 C54 C52 155(3) 6_565 . ?
C7 C54 C52 113(2) 6_565 . ?
C27 C54 C52 82(2) 6_565 . ?
C16 C54 C57 46(2) 6_565 . ?
C7 C54 C57 137(3) 6_565 . ?
C27 C54 C57 29.3(17) 6_565 . ?
C52 C54 C57 109.4(18) . . ?
C16 C54 C55 91(3) 6_565 . ?
C7 C54 C55 13(3) 6_565 . ?
C27 C54 C55 160(3) 6_565 . ?
C52 C54 C55 113.9(19) . . ?
C57 C54 C55 132(3) . . ?
C16 C54 C32 126(2) 6_565 6_565 ?
C7 C54 C32 142(3) 6_565 6_565 ?
C27 C54 C32 52.5(13) 6_565 6_565 ?
C52 C54 C32 29.6(13) . 6_565 ?
C57 C54 C32 81.4(16) . 6_565 ?
C55 C54 C32 143(2) . 6_565 ?
C16 C54 C9 144(3) 6_565 6_565 ?
C7 C54 C9 55.1(17) 6_565 6_565 ?
C27 C54 C9 139(2) 6_565 6_565 ?
C52 C54 C9 59.6(15) . 6_565 ?
C57 C54 C9 157(2) . 6_565 ?
C55 C54 C9 54.3(16) . 6_565 ?
C32 C54 C9 89.2(16) 6_565 6_565 ?
C16 C54 C31 167(3) 6_565 6_565 ?
C7 C54 C31 99(2) 6_565 6_565 ?
C27 C54 C31 95.2(19) 6_565 6_565 ?
C52 C54 C31 15.5(13) . 6_565 ?
C57 C54 C31 121.4(19) . 6_565 ?
C55 C54 C31 98.9(17) . 6_565 ?
C32 C54 C31 44.6(10) 6_565 6_565 ?
C9 C54 C31 44.7(9) 6_565 6_565 ?
C7 C55 C6 148(7) 6_565 6_565 ?
C7 C55 C51 125(6) 6_565 . ?
C6 C55 C51 85(2) 6_565 . ?
C7 C55 C54 29(6) 6_565 . ?
C6 C55 C54 144(4) 6_565 . ?
C51 C55 C54 125(2) . . ?
C7 C55 C56 128(6) 6_565 . ?
C6 C55 C56 20(2) 6_565 . ?
C51 C55 C56 104.9(12) . . ?
C54 C55 C56 126(3) . . ?
C7 C55 C9 75(5) 6_565 6_565 ?
C6 C55 C9 137(3) 6_565 6_565 ?
C51 C55 C9 53.0(18) . 6_565 ?
C54 C55 C9 73.0(16) . 6_565 ?
C56 C55 C9 157(2) . 6_565 ?
C7 C55 C16 45(5) 6_565 6_565 ?
C6 C55 C16 112(4) 6_565 6_565 ?
C51 C55 C16 154(2) . 6_565 ?
C54 C55 C16 32.7(14) . 6_565 ?
C56 C55 C16 94(2) . 6_565 ?
C9 C55 C16 105.5(18) 6_565 6_565 ?
C7 C55 C5 173(8) 6_565 6_565 ?
C6 C55 C5 33(2) 6_565 6_565 ?
C51 C55 C5 52.6(18) . 6_565 ?
C54 C55 C5 158(3) . 6_565 ?
C56 C55 C5 52.6(17) . 6_565 ?
C9 C55 C5 105(2) 6_565 6_565 ?
C16 C55 C5 140(3) 6_565 6_565 ?
C6 C56 C11 137(7) 6_565 6_565 ?
C6 C56 C50 75(4) 6_565 . ?
C11 C56 C50 102(4) 6_565 . ?
C6 C56 C55 34(4) 6_565 . ?
C11 C56 C55 120(4) 6_565 . ?
C50 C56 C55 108.7(14) . . ?
C6 C56 C58 120(6) 6_565 . ?
C11 C56 C58 27(2) 6_565 . ?
C50 C56 C58 123(2) . . ?
C55 C56 C58 96(3) . . ?
C6 C56 C5 45(4) 6_565 6_565 ?
C11 C56 C5 128(5) 6_565 6_565 ?
C50 C56 C5 32(2) . 6_565 ?
C55 C56 C5 79(2) . 6_565 ?
C58 C56 C5 138(3) . 6_565 ?
C6 C56 C7 46(4) 6_565 6_565 ?
C11 C56 C7 114(3) 6_565 6_565 ?
C50 C56 C7 120.9(18) . 6_565 ?
C55 C56 C7 12.3(15) . 6_565 ?
C58 C56 C7 88(2) . 6_565 ?
C5 C56 C7 91(2) 6_565 6_565 ?
C6 C56 C13 112(5) 6_565 6_565 ?
C11 C56 C13 40(2) 6_565 6_565 ?
C50 C56 C13 135(3) . 6_565 ?
C55 C56 C13 84(2) . 6_565 ?
C58 C56 C13 14.3(16) . 6_565 ?
C5 C56 C13 142(3) 6_565 6_565 ?
C7 C56 C13 75.0(16) 6_565 6_565 ?
C27 C57 C16 103(4) 6_565 6_565 ?
C27 C57 C26 96(3) 6_565 6_565 ?
C16 C57 C26 161(4) 6_565 6_565 ?
C27 C57 C59 171(4) 6_565 . ?
C16 C57 C59 68(3) 6_565 . ?
C26 C57 C59 93(2) 6_565 . ?
C27 C57 C54 65(3) 6_565 . ?
C16 C57 C54 41(2) 6_565 . ?
C26 C57 C54 153(3) 6_565 . ?
C59 C57 C54 105(2) . . ?
C27 C57 C63 64(3) 6_565 . ?
C16 C57 C63 160(3) 6_565 . ?
C26 C57 C63 33.6(17) 6_565 . ?
C59 C57 C63 123(2) . . ?
C54 C57 C63 121(2) . . ?
C27 C57 C13 149(3) 6_565 6_565 ?
C16 C57 C13 47(2) 6_565 6_565 ?
C26 C57 C13 114(3) 6_565 6_565 ?
C59 C57 C13 21.2(14) . 6_565 ?
C54 C57 C13 84.1(18) . 6_565 ?
C63 C57 C13 141(2) . 6_565 ?
C27 C57 C20 137(3) 6_565 6_565 ?
C16 C57 C20 119(3) 6_565 6_565 ?
C26 C57 C20 42.0(16) 6_565 6_565 ?
C59 C57 C20 51.5(14) . 6_565 ?
C54 C57 C20 147(3) . 6_565 ?
C63 C57 C20 72.4(14) . 6_565 ?
C13 C57 C20 71.7(15) 6_565 6_565 ?
C13 C58 C11 165(7) 6_565 6_565 ?
C13 C58 C56 135(5) 6_565 . ?
C11 C58 C56 33(3) 6_565 . ?
C13 C58 C59 13(4) 6_565 . ?
C11 C58 C59 172(5) 6_565 . ?
C56 C58 C59 139(3) . . ?
C13 C58 C60 113(4) 6_565 . ?
C11 C58 C60 79(4) 6_565 . ?
C56 C58 C60 112.0(19) . . ?
C59 C58 C60 107.4(13) . . ?
C13 C58 C14 45(3) 6_565 6_565 ?
C11 C58 C14 149(5) 6_565 6_565 ?
C56 C58 C14 169(4) . 6_565 ?
C59 C58 C14 37.2(15) . 6_565 ?
C60 C58 C14 70.2(17) . 6_565 ?
C13 C58 C16 47(3) 6_565 6_565 ?
C11 C58 C16 124(4) 6_565 6_565 ?
C56 C58 C16 91(2) . 6_565 ?
C59 C58 C16 48.7(17) . 6_565 ?
C60 C58 C16 153(2) . 6_565 ?
C14 C58 C16 85.1(19) 6_565 6_565 ?
C13 C58 C8 148(5) 6_565 6_565 ?
C11 C58 C8 45(4) 6_565 6_565 ?
C56 C58 C8 76.6(19) . 6_565 ?
C59 C58 C8 140.3(19) . 6_565 ?
C60 C58 C8 35.8(16) . 6_565 ?
C14 C58 C8 104(2) 6_565 6_565 ?
C16 C58 C8 156(3) 6_565 6_565 ?
C13 C58 C6 125(5) 6_565 6_565 ?
C11 C58 C6 47(3) 6_565 6_565 ?
C56 C58 C6 16.7(17) . 6_565 ?
C59 C58 C6 126(3) . 6_565 ?
C60 C58 C6 120(2) . 6_565 ?
C14 C58 C6 153(3) 6_565 6_565 ?
C16 C58 C6 78.2(18) 6_565 6_565 ?
C8 C58 C6 84.8(19) 6_565 6_565 ?
C13 C59 C14 92(4) 6_565 6_565 ?
C13 C59 C16 76(3) 6_565 6_565 ?
C14 C59 C16 159(5) 6_565 6_565 ?
C13 C59 C57 119(4) 6_565 . ?
C14 C59 C57 141(3) 6_565 . ?
C16 C59 C57 43.2(16) 6_565 . ?
C13 C59 C58 11(4) 6_565 . ?
C14 C59 C58 87(2) 6_565 . ?
C16 C59 C58 79(2) 6_565 . ?
C57 C59 C58 119(3) . . ?
C13 C59 C68 115(3) 6_565 . ?
C14 C59 C68 23.2(18) 6_565 . ?
C16 C59 C68 156(3) 6_565 . ?
C57 C59 C68 119(2) . . ?
C58 C59 C68 108.0(13) . . ?
C13 C59 C20 150(4) 6_565 6_565 ?
C14 C59 C20 59.9(19) 6_565 6_565 ?
C16 C59 C20 127(2) 6_565 6_565 ?
C57 C59 C20 84.1(18) . 6_565 ?
C58 C59 C20 141(2) . 6_565 ?
C68 C59 C20 36.7(15) . 6_565 ?
C13 C59 C26 155(4) 6_565 6_565 ?
C14 C59 C26 106(2) 6_565 6_565 ?
C16 C59 C26 80.9(18) 6_565 6_565 ?
C57 C59 C26 37.8(13) . 6_565 ?
C58 C59 C26 150(3) . 6_565 ?
C68 C59 C26 82.8(16) . 6_565 ?
C20 C59 C26 46.6(11) 6_565 6_565 ?
C12 C60 C8 94(4) 6_565 6_565 ?
C12 C60 C64 57(3) 6_565 . ?
C8 C60 C64 142(5) 6_565 . ?
C12 C60 C58 154(4) 6_565 . ?
C8 C60 C58 91(3) 6_565 . ?
C64 C60 C58 106.4(14) . . ?
C12 C60 C61 63(3) 6_565 . ?
C8 C60 C61 31(3) 6_565 . ?
C64 C60 C61 117(3) . . ?
C58 C60 C61 120(2) . . ?
C12 C60 C22 58(3) 6_565 6_565 ?
C8 C60 C22 148(4) 6_565 6_565 ?
C64 C60 C22 8(4) . 6_565 ?
C58 C60 C22 108(2) . 6_565 ?
C61 C60 C22 120(3) . 6_565 ?
C12 C60 C11 152(4) 6_565 6_565 ?
C8 C60 C11 63(3) 6_565 6_565 ?
C64 C60 C11 134(2) . 6_565 ?
C58 C60 C11 29.2(15) . 6_565 ?
C61 C60 C11 94(2) . 6_565 ?
C22 C60 C11 137(3) 6_565 6_565 ?
C12 C60 C13 143(4) 6_565 6_565 ?
C8 C60 C13 111(3) 6_565 6_565 ?
C64 C60 C13 88.0(14) . 6_565 ?
C58 C60 C13 20.4(12) . 6_565 ?
C61 C60 C13 140(2) . 6_565 ?
C22 C60 C13 89(2) 6_565 6_565 ?
C11 C60 C13 49.4(16) 6_565 6_565 ?
C12 C60 C14 103(3) 6_565 6_565 ?
C8 C60 C14 147(4) 6_565 6_565 ?
C64 C60 C14 46.1(15) . 6_565 ?
C58 C60 C14 62.2(17) . 6_565 ?
C61 C60 C14 154(3) . 6_565 ?
C22 C60 C14 46.6(13) 6_565 6_565 ?
C11 C60 C14 91(2) 6_565 6_565 ?
C13 C60 C14 42.4(15) 6_565 6_565 ?
C8 C61 C24 90(4) 6_565 6_565 ?
C8 C61 C73 151(6) 6_565 . ?
C24 C61 C73 104(4) 6_565 . ?
C8 C61 C12 82(4) 6_565 6_565 ?
C24 C61 C12 149(4) 6_565 6_565 ?
C73 C61 C12 73(3) . 6_565 ?
C8 C61 C60 44(3) 6_565 . ?
C24 C61 C60 130(3) 6_565 . ?
C73 C61 C60 111(3) . . ?
C12 C61 C60 38(2) 6_565 . ?
C8 C61 C45 81(4) 6_565 . ?
C24 C61 C45 13(3) 6_565 . ?
C73 C61 C45 116(4) . . ?
C12 C61 C45 153(3) 6_565 . ?
C60 C61 C45 123(2) . . ?
C8 C61 C17 138(5) 6_565 6_565 ?
C24 C61 C17 49.4(18) 6_565 6_565 ?
C73 C61 C17 56(2) . 6_565 ?
C12 C61 C17 127(4) 6_565 6_565 ?
C60 C61 C17 157(4) . 6_565 ?
C45 C61 C17 60(2) . 6_565 ?
C8 C61 C18 129(4) 6_565 6_565 ?
C24 C61 C18 125(4) 6_565 6_565 ?
C73 C61 C18 25.1(19) . 6_565 ?
C12 C61 C18 48.1(19) 6_565 6_565 ?
C60 C61 C18 86(2) . 6_565 ?
C45 C61 C18 138(3) . 6_565 ?
C17 C61 C18 81(2) 6_565 6_565 ?
C41 C62 C42 129(6) 6_565 6_565 ?
C41 C62 C53 147(5) 6_565 . ?
C42 C62 C53 20(2) 6_565 . ?
C41 C62 C63 90(4) 6_565 . ?
C42 C62 C63 123(2) 6_565 . ?
C53 C62 C63 106.1(15) . . ?
C41 C62 C34 58(3) 6_565 . ?
C42 C62 C34 119(2) 6_565 . ?
C53 C62 C34 131.0(19) . . ?
C63 C62 C34 116.0(13) . . ?
C41 C62 C39 59(4) 6_565 6_565 ?
C42 C62 C39 160(2) 6_565 6_565 ?
C53 C62 C39 144.0(17) . 6_565 ?
C63 C62 C39 38.0(12) . 6_565 ?
C34 C62 C39 80.4(12) . 6_565 ?
C41 C62 C32 147(5) 6_565 6_565 ?
C42 C62 C32 47.7(16) 6_565 6_565 ?
C53 C62 C32 29.8(12) . 6_565 ?
C63 C62 C32 76.3(15) . 6_565 ?
C34 C62 C32 155(2) . 6_565 ?
C39 C62 C32 114.3(16) 6_565 6_565 ?
C26 C63 C39 101(3) 6_565 6_565 ?
C26 C63 C27 80(2) 6_565 6_565 ?
C39 C63 C27 174(4) 6_565 6_565 ?
C26 C63 C57 52(2) 6_565 . ?
C39 C63 C57 149(3) 6_565 . ?
C27 C63 C57 29.3(17) 6_565 . ?
C26 C63 C62 173(5) 6_565 . ?
C39 C63 C62 77.7(19) 6_565 . ?
C27 C63 C62 101(2) 6_565 . ?
C57 C63 C62 127(2) . . ?
C26 C63 C71 72(3) 6_565 . ?
C39 C63 C71 33.1(19) 6_565 . ?
C27 C63 C71 144(2) 6_565 . ?
C57 C63 C71 116(2) . . ?
C62 C63 C71 104.2(12) . . ?
C26 C63 C41 163(3) 6_565 6_565 ?
C39 C63 C41 62.3(16) 6_565 6_565 ?
C27 C63 C41 117(2) 6_565 6_565 ?
C57 C63 C41 145(2) . 6_565 ?
C62 C63 C41 18.4(13) . 6_565 ?
C71 C63 C41 92.5(13) . 6_565 ?
C22 C64 C12 94(10) 6_565 6_565 ?
C22 C64 C14 91(10) 6_565 6_565 ?
C12 C64 C14 122(3) 6_565 6_565 ?
C22 C64 C15 96(10) 6_565 6_565 ?
C12 C64 C15 121(3) 6_565 6_565 ?
C14 C64 C15 115(3) 6_565 6_565 ?
C22 C64 C65 108(10) 6_565 . ?
C12 C64 C65 92(3) 6_565 . ?
C14 C64 C65 140(3) 6_565 . ?
C15 C64 C65 30.1(16) 6_565 . ?
C22 C64 C68 93(10) 6_565 . ?
C12 C64 C68 148(3) 6_565 . ?
C14 C64 C68 26.2(16) 6_565 . ?
C15 C64 C68 89(2) 6_565 . ?
C65 C64 C68 115(2) . . ?
C22 C64 C60 91(10) 6_565 . ?
C12 C64 C60 39(2) 6_565 . ?
C14 C64 C60 83.0(19) 6_565 . ?
C15 C64 C60 160(3) 6_565 . ?
C65 C64 C60 130(3) . . ?
C68 C64 C60 109.0(13) . . ?
C15 C65 C66 140(5) 6_565 6_565 ?
C15 C65 C67 168(4) 6_565 . ?
C66 C65 C67 38(3) 6_565 . ?
C15 C65 C70 64(3) 6_565 . ?
C66 C65 C70 93(3) 6_565 . ?
C67 C65 C70 124(3) . . ?
C15 C65 C64 72(4) 6_565 . ?
C66 C65 C64 142(4) 6_565 . ?
C67 C65 C64 106(3) . . ?
C70 C65 C64 124(2) . . ?
C15 C65 C22 70(4) 6_565 6_565 ?
C66 C65 C22 141(4) 6_565 6_565 ?
C67 C65 C22 107(3) . 6_565 ?
C70 C65 C22 126(3) . 6_565 ?
C64 C65 C22 7(4) . 6_565 ?
C15 C65 C18 150(4) 6_565 6_565 ?
C66 C65 C18 56(3) 6_565 6_565 ?
C67 C65 C18 21.3(19) . 6_565 ?
C70 C65 C18 145(3) . 6_565 ?
C64 C65 C18 86(2) . 6_565 ?
C22 C65 C18 86(2) 6_565 6_565 ?
C15 C65 C21 32(3) 6_565 6_565 ?
C66 C65 C21 130(3) 6_565 6_565 ?
C67 C65 C21 160(3) . 6_565 ?
C70 C65 C21 38.0(11) . 6_565 ?
C64 C65 C21 87.5(19) . 6_565 ?
C22 C65 C21 88(2) 6_565 6_565 ?
C18 C65 C21 170(2) 6_565 6_565 ?
C15 C65 C12 111(4) 6_565 6_565 ?
C66 C65 C12 103(3) 6_565 6_565 ?
C67 C65 C12 66(2) . 6_565 ?
C70 C65 C12 156(2) . 6_565 ?
C64 C65 C12 39.9(18) . 6_565 ?
C22 C65 C12 41.1(19) 6_565 6_565 ?
C18 C65 C12 46.2(11) 6_565 6_565 ?
C21 C65 C12 126(2) 6_565 6_565 ?
C67 C66 C65 101(5) 6_565 6_565 ?
C67 C66 C36 104(4) 6_565 . ?
C65 C66 C36 130(4) 6_565 . ?
C67 C66 C18 16(3) 6_565 . ?
C65 C66 C18 93(3) 6_565 . ?
C36 C66 C18 120(2) . . ?
C67 C66 C15 118(5) 6_565 . ?
C65 C66 C15 18(2) 6_565 . ?
C36 C66 C15 124(3) . . ?
C18 C66 C15 107(3) . . ?
C67 C66 C19 66(3) 6_565 6_565 ?
C65 C66 C19 150(4) 6_565 6_565 ?
C36 C66 C19 41.7(16) . 6_565 ?
C18 C66 C19 79.5(17) . 6_565 ?
C15 C66 C19 160(3) . 6_565 ?
C67 C66 C70 142(5) 6_565 6_565 ?
C65 C66 C70 55(3) 6_565 6_565 ?
C36 C66 C70 79(2) . 6_565 ?
C18 C66 C70 144(3) . 6_565 ?
C15 C66 C70 45.6(17) . 6_565 ?
C19 C66 C70 119(3) 6_565 6_565 ?
C18 C67 C66 144(6) 6_565 6_565 ?
C18 C67 C65 115(5) 6_565 . ?
C66 C67 C65 41(3) 6_565 . ?
C18 C67 C19 126(4) 6_565 . ?
C66 C67 C19 83(4) 6_565 . ?
C65 C67 C19 120(3) . . ?
C18 C67 C73 29(4) 6_565 . ?
C66 C67 C73 169(5) 6_565 . ?
C65 C67 C73 129(3) . . ?
C19 C67 C73 107.0(13) . . ?
C18 C67 C23 57(3) 6_565 6_565 ?
C66 C67 C23 155(5) 6_565 6_565 ?
C65 C67 C23 161(3) . 6_565 ?
C19 C67 C23 71.4(14) . 6_565 ?
C73 C67 C23 35.9(13) . 6_565 ?
C18 C67 C36 163(5) 6_565 6_565 ?
C66 C67 C36 49(3) 6_565 6_565 ?
C65 C67 C36 82(2) . 6_565 ?
C19 C67 C36 37.3(14) . 6_565 ?
C73 C67 C36 140.4(19) . 6_565 ?
C23 C67 C36 107(2) 6_565 6_565 ?
C18 C67 C12 46(4) 6_565 6_565 ?
C66 C67 C12 113(4) 6_565 6_565 ?
C65 C67 C12 73(2) . 6_565 ?
C19 C67 C12 159(2) . 6_565 ?
C73 C67 C12 56(2) . 6_565 ?
C23 C67 C12 92(2) 6_565 6_565 ?
C36 C67 C12 150(3) 6_565 6_565 ?
C14 C68 C20 118(5) 6_565 6_565 ?
C14 C68 C69 152(6) 6_565 . ?
C20 C68 C69 46.3(19) 6_565 . ?
C14 C68 C64 69(4) 6_565 . ?
C20 C68 C64 160(4) 6_565 . ?
C69 C68 C64 119(2) . . ?
C14 C68 C59 41(4) 6_565 . ?
C20 C68 C59 78(2) 6_565 . ?
C69 C68 C59 118(2) . . ?
C64 C68 C59 107.1(13) . . ?
C14 C68 C22 69(4) 6_565 6_565 ?
C20 C68 C22 167(4) 6_565 6_565 ?
C69 C68 C22 123(3) . 6_565 ?
C64 C68 C22 8(5) . 6_565 ?
C59 C68 C22 108(2) . 6_565 ?
C14 C68 C25 160(6) 6_565 6_565 ?
C20 C68 C25 47.2(16) 6_565 6_565 ?
C69 C68 C25 8.0(14) . 6_565 ?
C64 C68 C25 120.0(19) . 6_565 ?
C59 C68 C25 122.1(19) . 6_565 ?
C22 C68 C25 123(2) 6_565 6_565 ?
C14 C68 C13 20(4) 6_565 6_565 ?
C20 C68 C13 99(3) 6_565 6_565 ?
C69 C68 C13 134(2) . 6_565 ?
C64 C68 C13 85.4(15) . 6_565 ?
C59 C68 C13 21.9(13) . 6_565 ?
C22 C68 C13 86(2) 6_565 6_565 ?
C25 C68 C13 141(2) 6_565 6_565 ?
C14 C68 C15 113(4) 6_565 6_565 ?
C20 C68 C15 125(3) 6_565 6_565 ?
C69 C68 C15 78.8(17) . 6_565 ?
C64 C68 C15 44.1(14) . 6_565 ?
C59 C68 C15 148.4(18) . 6_565 ?
C22 C68 C15 45.4(13) 6_565 6_565 ?
C25 C68 C15 77.9(14) 6_565 6_565 ?
C13 C68 C15 128.3(18) 6_565 6_565 ?
C25 C69 C20 130(5) 6_565 6_565 ?
C25 C69 C21 79(4) 6_565 6_565 ?
C20 C69 C21 138(3) 6_565 6_565 ?
C25 C69 C68 150(5) 6_565 . ?
C20 C69 C68 44(2) 6_565 . ?
C21 C69 C68 95(2) 6_565 . ?
C25 C69 C71 75(4) 6_565 . ?
C20 C69 C71 82(2) 6_565 . ?
C21 C69 C71 139(3) 6_565 . ?
C68 C69 C71 122.6(19) . . ?
C25 C69 C72 60(4) 6_565 . ?
C20 C69 C72 170(3) 6_565 . ?
C21 C69 C72 35.2(12) 6_565 . ?
C68 C69 C72 127(2) . . ?
C71 C69 C72 104(2) . . ?
C25 C69 C40 51(4) 6_565 6_565 ?
C20 C69 C40 113(3) 6_565 6_565 ?
C21 C69 C40 108.2(19) 6_565 6_565 ?
C68 C69 C40 154(2) . 6_565 ?
C71 C69 C40 31.6(14) . 6_565 ?
C72 C69 C40 73.6(16) . 6_565 ?
C25 C69 C14 157(5) 6_565 6_565 ?
C20 C69 C14 41.0(16) 6_565 6_565 ?
C21 C69 C14 100(2) 6_565 6_565 ?
C68 C69 C14 9(2) . 6_565 ?
C71 C69 C14 115.6(19) . 6_565 ?
C72 C69 C14 129.3(19) . 6_565 ?
C40 C69 C14 146(2) 6_565 6_565 ?
C25 C69 C26 110(4) 6_565 6_565 ?
C20 C69 C26 38.3(16) 6_565 6_565 ?
C21 C69 C26 170(2) 6_565 6_565 ?
C68 C69 C26 78.8(15) . 6_565 ?
C71 C69 C26 44.5(13) . 6_565 ?
C72 C69 C26 146(2) . 6_565 ?
C40 C69 C26 76.0(13) 6_565 6_565 ?
C14 C69 C26 73.0(14) 6_565 6_565 ?
C28 C70 C21 79.4(19) 6_565 6_565 ?
C28 C70 C15 144(2) 6_565 6_565 ?
C21 C70 C15 65.0(16) 6_565 6_565 ?
C28 C70 C65 169(2) 6_565 . ?
C21 C70 C65 94(2) 6_565 . ?
C15 C70 C65 31.7(16) 6_565 . ?
C28 C70 C72 47.7(14) 6_565 . ?
C21 C70 C72 36.2(14) 6_565 . ?
C15 C70 C72 99.3(18) 6_565 . ?
C65 C70 C72 123.0(17) . . ?
C28 C70 C29 67.0(12) 6_565 . ?
C21 C70 C29 145(2) 6_565 . ?
C15 C70 C29 149(2) 6_565 . ?
C65 C70 C29 117(2) . . ?
C72 C70 C29 108.6(12) . . ?
C28 C70 C66 155(2) 6_565 6_565 ?
C21 C70 C66 125(2) 6_565 6_565 ?
C15 C70 C66 60.5(19) 6_565 6_565 ?
C65 C70 C66 31.9(17) . 6_565 ?
C72 C70 C66 153.3(18) . 6_565 ?
C29 C70 C66 88.5(15) . 6_565 ?
C28 C70 C36 111.8(17) 6_565 6_565 ?
C21 C70 C36 167(2) 6_565 6_565 ?
C15 C70 C36 104(2) 6_565 6_565 ?
C65 C70 C36 73.9(19) . 6_565 ?
C72 C70 C36 148.8(15) . 6_565 ?
C29 C70 C36 44.8(12) . 6_565 ?
C66 C70 C36 43.7(10) 6_565 6_565 ?
C39 C71 C40 111(3) 6_565 6_565 ?
C39 C71 C25 165(5) 6_565 6_565 ?
C40 C71 C25 71(2) 6_565 6_565 ?
C39 C71 C26 70(2) 6_565 6_565 ?
C40 C71 C26 176(4) 6_565 6_565 ?
C25 C71 C26 106.3(19) 6_565 6_565 ?
C39 C71 C69 161(3) 6_565 . ?
C40 C71 C69 88(3) 6_565 . ?
C25 C71 C69 20.7(13) 6_565 . ?
C26 C71 C69 90.4(18) 6_565 . ?
C39 C71 C63 41(2) 6_565 . ?
C40 C71 C63 151(3) 6_565 . ?
C25 C71 C63 138(2) 6_565 . ?
C26 C71 C63 32.3(15) 6_565 . ?
C69 C71 C63 120.7(19) . . ?
C39 C71 C30 68(2) 6_565 . ?
C40 C71 C30 46(2) 6_565 . ?
C25 C71 C30 117(2) 6_565 . ?
C26 C71 C30 137(2) 6_565 . ?
C69 C71 C30 131(3) . . ?
C63 C71 C30 104.4(12) . . ?
C39 C71 C20 123(3) 6_565 6_565 ?
C40 C71 C20 125(3) 6_565 6_565 ?
C25 C71 C20 53.7(11) 6_565 6_565 ?
C26 C71 C20 53.2(11) 6_565 6_565 ?
C69 C71 C20 37.5(13) . 6_565 ?
C63 C71 C20 84.8(17) . 6_565 ?
C30 C71 C20 168(3) . 6_565 ?
C21 C72 C28 90(2) 6_565 6_565 ?
C21 C72 C25 76.2(19) 6_565 6_565 ?
C28 C72 C25 164(2) 6_565 6_565 ?
C21 C72 C37 155(3) 6_565 . ?
C28 C72 C37 65.4(10) 6_565 . ?
C25 C72 C37 128.0(19) 6_565 . ?
C21 C72 C70 52(2) 6_565 . ?
C28 C72 C70 43.3(14) 6_565 . ?
C25 C72 C70 126.5(16) 6_565 . ?
C37 C72 C70 104.9(12) . . ?
C21 C72 C69 67(2) 6_565 . ?
C28 C72 C69 154(2) 6_565 . ?
C25 C72 C69 20.3(14) 6_565 . ?
C37 C72 C69 137(2) . . ?
C70 C72 C69 111.1(14) . . ?
C21 C72 C40 124(2) 6_565 6_565 ?
C28 C72 C40 146.4(16) 6_565 6_565 ?
C25 C72 C40 47.8(11) 6_565 6_565 ?
C37 C72 C40 81.0(12) . 6_565 ?
C70 C72 C40 161.1(17) . 6_565 ?
C69 C72 C40 57.8(14) . 6_565 ?
C18 C73 C23 97(4) 6_565 6_565 ?
C18 C73 C61 117(4) 6_565 . ?
C23 C73 C61 144(4) 6_565 . ?
C18 C73 C74 123(3) 6_565 . ?
C23 C73 C74 27(3) 6_565 . ?
C61 C73 C74 117(4) . . ?
C18 C73 C67 21(3) 6_565 . ?
C23 C73 C67 85(2) 6_565 . ?
C61 C73 C67 125(3) . . ?
C74 C73 C67 107.9(13) . . ?
C18 C73 C17 159(4) 6_565 6_565 ?
C23 C73 C17 65(2) 6_565 6_565 ?
C61 C73 C17 79(3) . 6_565 ?
C74 C73 C17 38(2) . 6_565 ?
C67 C73 C17 139(2) . 6_565 ?
C18 C73 C12 63(2) 6_565 6_565 ?
C23 C73 C12 157(4) 6_565 6_565 ?
C61 C73 C12 54(2) . 6_565 ?
C74 C73 C12 161(4) . 6_565 ?
C67 C73 C12 73(2) . 6_565 ?
C17 C73 C12 131(3) 6_565 6_565 ?
C18 C73 C24 147(5) 6_565 6_565 ?
C23 C73 C24 108(3) 6_565 6_565 ?
C61 C73 C24 37(2) . 6_565 ?
C74 C73 C24 81(3) . 6_565 ?
C67 C73 C24 141(3) . 6_565 ?
C17 C73 C24 44.3(13) 6_565 6_565 ?
C12 C73 C24 86(2) 6_565 6_565 ?
C23 C74 C17 117(4) 6_565 6_565 ?
C23 C74 C33 74(2) 6_565 . ?
C17 C74 C33 153(6) 6_565 . ?
C23 C74 C73 39(3) 6_565 . ?
C17 C74 C73 78(3) 6_565 . ?
C33 C74 C73 108.3(13) . . ?
C23 C74 C44 158(7) 6_565 . ?
C17 C74 C44 67(3) 6_565 . ?
C33 C74 C44 94(3) . . ?
C73 C74 C44 136(4) . . ?
C23 C74 C74 118(3) 6_565 6_565 ?
C17 C74 C74 112(3) 6_565 6_565 ?
C33 C74 C74 46(2) . 6_565 ?
C73 C74 C74 140(2) . 6_565 ?
C44 C74 C74 47.3(14) . 6_565 ?
N2P Ni1P N2P 89.7(4) 6_565 . ?
N2P Ni1P N1P 89.9(3) 6_565 6_565 ?
N2P Ni1P N1P 177.9(2) . 6_565 ?
N2P Ni1P N1P 177.9(2) 6_565 . ?
N2P Ni1P N1P 89.9(3) . . ?
N1P Ni1P N1P 90.4(4) 6_565 . ?
C2P C1P C2P 124.7(9) 6_565 . ?
C1P C2P N1P 125.5(8) . . ?
C1P C2P C3P 124.5(6) . . ?
N1P C2P C3P 109.9(8) . . ?
C18P N2P C11P 103.7(6) . . ?
C18P N2P Ni1P 128.4(6) . . ?
C11P N2P Ni1P 127.9(5) . . ?
C3P C4P C5P 111.4(8) . . ?
C3P C6P C9P 105.4(9) . . ?
C3P C6P C8P 130.4(8) . . ?
C9P C6P C8P 124.1(9) . . ?
C6P C8P C7P 112.9(9) . . ?
N1P C9P C10P 124.9(8) . . ?
N1P C9P C6P 112.0(7) . . ?
C10P C9P C6P 123.1(9) . . ?
C11P C10P C9P 124.4(9) . . ?
C10P C11P N2P 124.7(7) . . ?
C10P C11P C12P 124.2(9) . . ?
N2P C11P C12P 111.1(7) . . ?
C15P C12P C11P 105.8(8) . . ?
C15P C12P C13P 129.6(7) . . ?
C11P C12P C13P 124.5(8) . . ?
C14P C13P C12P 113.5(8) . . ?
C12P C15P C18P 107.2(6) . . ?
C12P C15P C16P 127.0(8) . . ?
C18P C15P C16P 125.7(8) . . ?
C15P C16P C17P 111.9(6) . . ?
C19P C18P N2P 124.6(7) . . ?
C19P C18P C15P 123.2(6) . . ?
N2P C18P C15P 112.2(7) . . ?
C18P C19P C18P 124.3(9) . 6_565 ?
C6P C3P C2P 107.8(7) . . ?
C6P C3P C4P 127.5(10) . . ?
C2P C3P C4P 124.7(9) . . ?
C9P N1P C2P 104.9(7) . . ?
C9P N1P Ni1P 128.1(5) . . ?
C2P N1P Ni1P 126.9(6) . . ?
C2D C1D C2D 119.8(19) 6_565 . ?
C3D C2D C1D 119.1(13) . . ?
C2D C3D C4D 120.6(14) . . ?
C3D C4D C3D 121(2) . 6_565 ?
C6D C5D C7D 115(3) . 5 ?
C7D C6D C5D 126(3) . . ?
C6D C7D C5D 118(2) . 5 ?
S1E C1E S1E 165(10) 6_565 . ?

loop_
_geom_bond_atom_site_label_1
_geom_bond_atom_site_label_2
_geom_bond_distance
_geom_bond_site_symmetry_2
_geom_bond_publ_flag
O1 Lu6 1.937(10) . ?
O1 Lu6 1.937(10) 6_565 ?
O1 Lu8 1.942(12) 6_565 ?
O1 Lu8 1.942(12) . ?
O1 Lu7 1.946(15) . ?
O1 Lu2 1.964(6) . ?
O1 Lu3 1.984(8) 6_565 ?
O1 Lu3 1.984(8) . ?
O1 Lu5 1.989(16) . ?
O1 Lu4 2.065(8) . ?
O1 Lu4 2.065(8) 6_565 ?
O1 Lu1 2.087(8) . ?
Lu1 Lu3 0.370(9) 6_565 ?
Lu1 Lu5 2.05(2) . ?
Lu1 Lu8 2.15(2) . ?
Lu1 Lu8 2.15(2) 6_565 ?
Lu1 Lu6 3.294(15) . ?
Lu1 Lu6 3.294(15) 6_565 ?
Lu1 Lu7 3.488(17) . ?
Lu2 Lu4 0.469(10) 6_565 ?
Lu2 Lu7 2.028(15) . ?
Lu2 Lu6 2.211(19) . ?
Lu2 Lu6 2.211(19) 6_565 ?
Lu2 Lu8 3.326(15) 6_565 ?
Lu2 Lu8 3.326(15) . ?
Lu2 Lu5 3.378(18) . ?
Lu2 Lu3 3.933(6) 6_565 ?
Lu2 Lu3 3.933(6) . ?
Lu3 Lu3 0.679(17) 6_565 ?
Lu3 Lu8 1.83(2) . ?
Lu3 Lu5 2.06(2) . ?
Lu3 Lu8 2.30(2) 6_565 ?
Lu3 Lu6 3.053(16) . ?
Lu3 Lu7 3.360(17) . ?
Lu3 Lu6 3.378(14) 6_565 ?
Lu4 Lu4 0.91(2) 6_565 ?
Lu4 Lu6 1.91(2) . ?
Lu4 Lu7 2.190(17) . ?
Lu4 Lu6 2.54(2) 6_565 ?
Lu4 Lu8 3.235(17) . ?
Lu4 Lu5 3.397(19) . ?
Lu4 Lu8 3.614(15) 6_565 ?
Lu5 Lu3 2.06(2) 6_565 ?
Lu5 Lu6 2.37(2) . ?
Lu5 Lu6 2.37(2) 6_565 ?
Lu5 Lu8 3.10(2) . ?
Lu5 Lu8 3.10(2) 6_565 ?
Lu5 Lu4 3.397(19) 6_565 ?
Lu5 Lu7 3.94(2) . ?
Lu6 Lu8 2.50(2) . ?
Lu6 Lu4 2.54(2) 6_565 ?
Lu6 Lu6 3.07(3) 6_565 ?
Lu6 Lu7 3.097(18) . ?
Lu6 Lu3 3.378(14) 6_565 ?
Lu6 Lu8 3.874(16) 6_565 ?
Lu7 Lu4 2.190(16) 6_565 ?
Lu7 Lu8 2.39(2) 6_565 ?
Lu7 Lu8 2.39(2) . ?
Lu7 Lu6 3.097(18) 6_565 ?
Lu7 Lu3 3.360(17) 6_565 ?
Lu8 Lu3 2.30(2) 6_565 ?
Lu8 Lu8 2.85(3) 6_565 ?
Lu8 Lu4 3.614(15) 6_565 ?
Lu8 Lu6 3.874(16) 6_565 ?
C1 C47 1.364(14) . ?
C1 C47 1.364(14) 6_565 ?
C1 C46 1.382(17) . ?
C1 C31 1.467(19) 6_565 ?
C1 C31 1.467(19) . ?
C2 C2 0.60(8) 6_565 ?
C2 C3 1.04(4) 6_565 ?
C2 C48 1.28(5) . ?
C2 C3 1.51(5) . ?
C2 C35 1.62(4) . ?
C2 C48 1.87(5) 6_565 ?
C2 C10 1.96(4) 6_565 ?
C3 C48 0.78(4) 6_565 ?
C3 C2 1.04(4) 6_565 ?
C3 C51 1.28(5) 6_565 ?
C3 C4 1.47(4) . ?
C3 C5 1.52(6) . ?
C3 C49 1.83(4) 6_565 ?
C3 C3 1.99(7) 6_565 ?
C4 C49 0.43(4) 6_565 ?
C4 C51 1.19(4) 6_565 ?
C4 C49 1.460(19) . ?
C4 C9 1.50(2) . ?
C4 C4 1.54(6) 6_565 ?
C4 C47 1.82(4) 6_565 ?
C5 C50 0.83(6) 6_565 ?
C5 C48 0.83(6) 6_565 ?
C5 C6 1.19(5) . ?
C5 C51 1.55(5) 6_565 ?
C5 C56 1.55(6) 6_565 ?
C5 C10 1.76(6) . ?
C5 C55 1.91(6) 6_565 ?
C6 C56 0.62(4) 6_565 ?
C6 C55 1.01(4) 6_565 ?
C6 C50 1.44(5) 6_565 ?
C6 C7 1.45(2) . ?
C6 C11 1.45(2) . ?
C6 C51 1.70(4) 6_565 ?
C6 C58 1.87(4) 6_565 ?
C6 C48 1.91(4) 6_565 ?
C7 C55 0.49(4) 6_565 ?
C7 C54 1.06(4) 6_565 ?
C7 C9 1.44(2) . ?
C7 C16 1.446(16) . ?
C7 C51 1.79(4) 6_565 ?
C7 C56 1.81(4) 6_565 ?
C8 C61 0.79(6) 6_565 ?
C8 C60 1.08(4) 6_565 ?
C8 C11 1.41(5) . ?
C8 C24 1.48(2) . ?
C8 C12 1.48(2) . ?
C8 C45 1.58(5) 6_565 ?
C8 C58 1.84(5) 6_565 ?
C8 C50 2.03(5) 6_565 ?
C9 C47 1.18(3) 6_565 ?
C9 C51 1.32(4) 6_565 ?
C9 C49 1.37(4) 6_565 ?
C9 C31 1.45(2) . ?
C9 C55 1.49(4) 6_565 ?
C9 C52 1.60(3) 6_565 ?
C9 C54 1.76(3) 6_565 ?
C10 C45 1.21(5) 6_565 ?
C10 C43 1.30(4) 6_565 ?
C10 C50 1.39(4) 6_565 ?
C10 C24 1.43(2) . ?
C10 C35 1.46(2) . ?
C10 C48 1.72(5) 6_565 ?
C10 C2 1.96(4) 6_565 ?
C11 C58 0.76(3) 6_565 ?
C11 C56 0.94(5) 6_565 ?
C11 C13 1.46(2) . ?
C11 C60 1.53(5) 6_565 ?
C11 C50 1.90(5) 6_565 ?
C12 C60 0.94(5) 6_565 ?
C12 C64 1.24(5) 6_565 ?
C12 C22 1.27(5) . ?
C12 C61 1.36(5) 6_565 ?
C12 C18 1.45(2) . ?
C12 C73 1.61(5) 6_565 ?
C12 C67 1.85(5) 6_565 ?
C12 C65 1.93(4) 6_565 ?
C13 C58 0.71(3) 6_565 ?
C13 C59 0.80(4) 6_565 ?
C13 C14 1.36(4) . ?
C13 C16 1.44(2) . ?
C13 C60 1.87(5) 6_565 ?
C13 C57 1.93(4) 6_565 ?
C13 C68 1.95(4) 6_565 ?
C13 C56 2.04(4) 6_565 ?
C14 C68 0.65(4) 6_565 ?
C14 C59 1.07(5) 6_565 ?
C14 C64 1.37(5) 6_565 ?
C14 C22 1.39(2) . ?
C14 C20 1.40(2) . ?
C14 C58 1.77(4) 6_565 ?
C14 C60 1.89(4) 6_565 ?
C14 C69 1.99(4) 6_565 ?
C15 C65 0.74(3) 6_565 ?
C15 C70 1.26(4) 6_565 ?
C15 C21 1.30(2) . ?
C15 C64 1.40(4) 6_565 ?
C15 C22 1.43(2) . ?
C15 C66 1.54(4) . ?
C15 C68 2.01(4) 6_565 ?
C16 C54 0.95(4) 6_565 ?
C16 C57 1.04(3) 6_565 ?
C16 C27 1.38(2) . ?
C16 C59 1.40(4) 6_565 ?
C16 C55 1.75(4) 6_565 ?
C16 C58 1.83(4) 6_565 ?
C17 C74 1.00(5) 6_565 ?
C17 C43 1.40(3) 6_565 ?
C17 C24 1.43(2) . ?
C17 C44 1.43(2) . ?
C17 C23 1.48(2) . ?
C17 C73 1.59(4) 6_565 ?
C17 C45 1.73(5) 6_565 ?
C17 C61 1.88(5) 6_565 ?
C18 C67 0.70(5) 6_565 ?
C18 C73 0.93(4) 6_565 ?
C18 C66 1.45(2) . ?
C18 C23 1.46(2) . ?
C18 C65 1.74(4) 6_565 ?
C18 C61 1.95(6) 6_565 ?
C18 C19 1.96(4) 6_565 ?
C19 C19 1.07(5) 6_565 ?
C19 C36 1.08(3) 6_565 ?
C19 C36 1.42(2) . ?
C19 C67 1.47(2) . ?
C19 C33 1.468(17) . ?
C19 C66 1.60(5) 6_565 ?
C19 C23 1.87(3) 6_565 ?
C19 C18 1.96(4) 6_565 ?
C20 C68 0.97(3) 6_565 ?
C20 C69 1.01(3) 6_565 ?
C20 C26 1.389(17) . ?
C20 C25 1.394(14) . ?
C20 C59 1.58(3) 6_565 ?
C20 C71 1.65(3) 6_565 ?
C20 C57 2.01(4) 6_565 ?
C21 C72 0.86(3) 6_565 ?
C21 C70 1.15(3) 6_565 ?
C21 C25 1.367(19) . ?
C21 C69 1.37(3) 6_565 ?
C21 C28 1.380(19) . ?
C21 C65 1.87(4) 6_565 ?
C22 C64 0.20(12) 6_565 ?
C22 C68 1.49(5) 6_565 ?
C22 C60 1.49(6) 6_565 ?
C22 C65 1.51(6) 6_565 ?
C23 C74 0.72(4) 6_565 ?
C23 C73 1.01(4) 6_565 ?
C23 C33 1.44(2) . ?
C23 C67 1.72(4) 6_565 ?
C23 C19 1.87(3) 6_565 ?
C24 C45 0.39(5) 6_565 ?
C24 C61 1.25(4) 6_565 ?
C24 C43 1.49(3) 6_565 ?
C24 C50 1.75(5) 6_565 ?
C24 C73 2.03(5) 6_565 ?
C25 C69 0.51(3) 6_565 ?
C25 C72 1.29(3) 6_565 ?
C25 C40 1.386(14) . ?
C25 C71 1.40(3) 6_565 ?
C25 C68 1.86(3) 6_565 ?
C26 C63 0.80(3) 6_565 ?
C26 C57 1.15(3) 6_565 ?
C26 C39 1.386(14) . ?
C26 C27 1.405(19) . ?
C26 C71 1.43(3) 6_565 ?
C26 C59 1.87(4) 6_565 ?
C26 C69 2.03(3) 6_565 ?
C27 C57 0.71(4) 6_565 ?
C27 C63 1.30(3) 6_565 ?
C27 C54 1.32(3) 6_565 ?
C27 C32 1.37(2) . ?
C27 C52 1.79(3) 6_565 ?
C28 C70 1.00(3) 6_565 ?
C28 C72 1.08(3) 6_565 ?
C28 C37 1.404(14) . ?
C28 C29 1.413(17) . ?
C28 C28 1.59(3) 6_565 ?
C29 C36 1.39(4) . ?
C29 C36 1.39(4) 6_565 ?
C29 C28 1.413(17) 6_565 ?
C29 C70 1.463(17) 6_565 ?
C29 C70 1.463(17) . ?
C30 C40 1.06(3) 6_565 ?
C30 C30 1.32(4) 6_565 ?
C30 C38 1.344(19) . ?
C30 C39 1.38(3) 6_565 ?
C30 C34 1.448(13) . ?
C30 C71 1.455(17) . ?
C30 C41 1.88(3) 6_565 ?
C31 C47 0.73(3) 6_565 ?
C31 C52 0.75(3) 6_565 ?
C31 C32 1.44(2) . ?
C31 C53 1.59(4) 6_565 ?
C31 C46 1.98(3) . ?
C31 C54 2.02(4) 6_565 ?
C32 C52 0.83(3) 6_565 ?
C32 C53 0.95(4) 6_565 ?
C32 C42 1.39(2) . ?
C32 C54 1.68(4) 6_565 ?
C32 C62 1.86(3) 6_565 ?
C33 C23 1.44(2) 6_565 ?
C33 C74 1.46(2) 6_565 ?
C33 C74 1.46(2) . ?
C33 C19 1.467(17) 6_565 ?
C34 C41 1.289(19) 6_565 ?
C34 C41 1.289(19) . ?
C34 C30 1.448(13) 6_565 ?
C34 C62 1.479(13) . ?
C34 C62 1.479(13) 6_565 ?
C34 C39 1.97(2) 6_565 ?
C34 C39 1.97(2) . ?
C35 C43 1.42(2) 6_565 ?
C35 C43 1.42(2) . ?
C35 C10 1.46(2) 6_565 ?
C35 C2 1.62(4) 6_565 ?
C36 C36 0.80(7) 6_565 ?
C36 C19 1.08(3) 6_565 ?
C36 C66 1.39(2) . ?
C36 C67 1.79(5) 6_565 ?
C36 C70 1.98(3) 6_565 ?
C37 C38 1.342(19) . ?
C37 C28 1.404(14) 6_565 ?
C37 C72 1.455(17) 6_565 ?
C37 C72 1.455(17) . ?
C38 C30 1.344(19) 6_565 ?
C38 C40 1.415(17) 6_565 ?
C38 C40 1.415(17) . ?
C39 C71 0.82(3) 6_565 ?
C39 C63 0.99(3) 6_565 ?
C39 C30 1.38(3) 6_565 ?
C39 C41 1.385(19) . ?
C39 C40 1.393(14) . ?
C39 C62 1.57(3) 6_565 ?
C40 C71 0.86(3) 6_565 ?
C40 C30 1.06(3) 6_565 ?
C40 C69 1.65(3) 6_565 ?
C40 C72 1.87(3) 6_565 ?
C41 C62 0.48(3) 6_565 ?
C41 C42 1.407(19) . ?
C41 C63 1.53(3) 6_565 ?
C41 C53 1.81(3) 6_565 ?
C41 C30 1.88(3) 6_565 ?
C42 C53 0.54(4) 6_565 ?
C42 C62 1.05(3) 6_565 ?
C42 C46 1.40(2) . ?
C42 C52 1.93(4) 6_565 ?
C43 C10 1.30(4) 6_565 ?
C43 C17 1.40(3) 6_565 ?
C43 C44 1.46(2) . ?
C43 C24 1.49(3) 6_565 ?
C43 C45 1.57(5) . ?
C43 C43 1.57(5) 6_565 ?
C44 C17 1.43(2) 6_565 ?
C44 C43 1.46(2) 6_565 ?
C44 C74 1.49(5) . ?
C44 C74 1.49(5) 6_565 ?
C45 C24 0.39(5) 6_565 ?
C45 C10 1.21(5) 6_565 ?
C45 C50 1.46(2) . ?
C45 C61 1.50(2) . ?
C45 C8 1.58(5) 6_565 ?
C45 C17 1.73(5) 6_565 ?
C46 C42 1.40(2) 6_565 ?
C46 C53 1.402(14) 6_565 ?
C46 C53 1.402(14) . ?
C46 C31 1.98(3) 6_565 ?
C47 C31 0.73(3) 6_565 ?
C47 C9 1.18(3) 6_565 ?
C47 C52 1.402(14) . ?
C47 C49 1.46(2) . ?
C47 C4 1.82(4) 6_565 ?
C48 C3 0.78(4) 6_565 ?
C48 C5 0.83(6) 6_565 ?
C48 C51 1.45(2) . ?
C48 C50 1.47(2) . ?
C48 C10 1.72(5) 6_565 ?
C48 C2 1.87(5) 6_565 ?
C48 C6 1.91(4) 6_565 ?
C49 C4 0.43(4) 6_565 ?
C49 C49 1.26(5) 6_565 ?
C49 C9 1.37(4) 6_565 ?
C49 C51 1.44(2) . ?
C49 C3 1.83(4) 6_565 ?
C50 C5 0.83(6) 6_565 ?
C50 C10 1.39(4) 6_565 ?
C50 C6 1.44(5) 6_565 ?
C50 C56 1.467(17) . ?
C50 C24 1.75(5) 6_565 ?
C50 C11 1.90(5) 6_565 ?
C50 C8 2.03(5) 6_565 ?
C51 C4 1.19(4) 6_565 ?
C51 C3 1.28(5) 6_565 ?
C51 C9 1.32(4) 6_565 ?
C51 C55 1.458(15) . ?
C51 C5 1.55(5) 6_565 ?
C51 C6 1.70(4) 6_565 ?
C51 C7 1.79(4) 6_565 ?
C52 C31 0.75(3) 6_565 ?
C52 C32 0.83(3) 6_565 ?
C52 C53 1.401(14) . ?
C52 C54 1.42(2) . ?
C52 C9 1.60(3) 6_565 ?
C52 C27 1.79(3) 6_565 ?
C52 C42 1.93(4) 6_565 ?
C53 C42 0.54(4) 6_565 ?
C53 C32 0.95(4) 6_565 ?
C53 C62 1.385(19) . ?
C53 C31 1.59(4) 6_565 ?
C53 C41 1.81(3) 6_565 ?
C54 C16 0.95(4) 6_565 ?
C54 C7 1.06(4) 6_565 ?
C54 C27 1.32(3) 6_565 ?
C54 C57 1.44(2) . ?
C54 C55 1.46(2) . ?
C54 C32 1.68(4) 6_565 ?
C54 C9 1.76(3) 6_565 ?
C54 C31 2.02(4) 6_565 ?
C55 C7 0.49(4) 6_565 ?
C55 C6 1.01(4) 6_565 ?
C55 C56 1.47(2) . ?
C55 C9 1.49(4) 6_565 ?
C55 C16 1.75(4) 6_565 ?
C55 C5 1.91(6) 6_565 ?
C56 C6 0.62(4) 6_565 ?
C56 C11 0.94(5) 6_565 ?
C56 C58 1.47(2) . ?
C56 C5 1.55(6) 6_565 ?
C56 C7 1.81(4) 6_565 ?
C56 C13 2.04(4) 6_565 ?
C57 C27 0.71(4) 6_565 ?
C57 C16 1.04(3) 6_565 ?
C57 C26 1.15(3) 6_565 ?
C57 C59 1.41(2) . ?
C57 C63 1.444(19) . ?
C57 C13 1.93(4) 6_565 ?
C57 C20 2.01(4) 6_565 ?
C58 C13 0.71(3) 6_565 ?
C58 C11 0.76(3) 6_565 ?
C58 C59 1.478(19) . ?
C58 C60 1.480(16) . ?
C58 C14 1.77(4) 6_565 ?
C58 C16 1.83(4) 6_565 ?
C58 C8 1.84(5) 6_565 ?
C58 C6 1.87(4) 6_565 ?
C59 C13 0.80(4) 6_565 ?
C59 C14 1.07(5) 6_565 ?
C59 C16 1.40(4) 6_565 ?
C59 C68 1.478(15) . ?
C59 C20 1.58(3) 6_565 ?
C59 C26 1.87(4) 6_565 ?
C60 C12 0.94(5) 6_565 ?
C60 C8 1.08(4) 6_565 ?
C60 C64 1.476(19) . ?
C60 C61 1.49(2) . ?
C60 C22 1.49(6) 6_565 ?
C60 C11 1.53(5) 6_565 ?
C60 C13 1.87(5) 6_565 ?
C60 C14 1.89(4) 6_565 ?
C61 C8 0.79(6) 6_565 ?
C61 C24 1.25(4) 6_565 ?
C61 C73 1.34(6) . ?
C61 C12 1.36(5) 6_565 ?
C61 C17 1.88(5) 6_565 ?
C61 C18 1.95(6) 6_565 ?
C62 C41 0.48(3) 6_565 ?
C62 C42 1.05(3) 6_565 ?
C62 C63 1.449(14) . ?
C62 C39 1.57(3) 6_565 ?
C62 C32 1.86(3) 6_565 ?
C63 C26 0.80(3) 6_565 ?
C63 C39 0.99(3) 6_565 ?
C63 C27 1.30(3) 6_565 ?
C63 C71 1.450(14) . ?
C63 C41 1.53(3) 6_565 ?
C64 C22 0.20(12) 6_565 ?
C64 C12 1.24(5) 6_565 ?
C64 C14 1.37(5) 6_565 ?
C64 C15 1.40(4) 6_565 ?
C64 C65 1.43(2) . ?
C64 C68 1.462(15) . ?
C65 C15 0.74(3) 6_565 ?
C65 C66 0.90(4) 6_565 ?
C65 C67 1.33(4) . ?
C65 C70 1.39(2) . ?
C65 C22 1.51(6) 6_565 ?
C65 C18 1.74(4) 6_565 ?
C65 C21 1.87(4) 6_565 ?
C65 C12 1.93(4) 6_565 ?
C66 C67 0.83(4) 6_565 ?
C66 C65 0.90(4) 6_565 ?
C66 C19 1.60(5) 6_565 ?
C66 C70 1.70(4) 6_565 ?
C67 C18 0.70(5) 6_565 ?
C67 C66 0.83(4) 6_565 ?
C67 C73 1.48(2) . ?
C67 C23 1.72(4) 6_565 ?
C67 C36 1.79(5) 6_565 ?
C67 C12 1.85(5) 6_565 ?
C68 C14 0.65(4) 6_565 ?
C68 C20 0.97(3) 6_565 ?
C68 C69 1.40(2) . ?
C68 C22 1.49(5) 6_565 ?
C68 C25 1.86(3) 6_565 ?
C68 C13 1.95(4) 6_565 ?
C68 C15 2.01(4) 6_565 ?
C69 C25 0.51(3) 6_565 ?
C69 C20 1.01(3) 6_565 ?
C69 C21 1.37(3) 6_565 ?
C69 C71 1.439(19) . ?
C69 C72 1.461(19) . ?
C69 C40 1.65(3) 6_565 ?
C69 C14 1.99(4) 6_565 ?
C69 C26 2.03(3) 6_565 ?
C70 C28 1.00(3) 6_565 ?
C70 C21 1.15(3) 6_565 ?
C70 C15 1.26(4) 6_565 ?
C70 C72 1.456(14) . ?
C70 C66 1.69(4) 6_565 ?
C70 C36 1.98(3) 6_565 ?
C71 C39 0.82(3) 6_565 ?
C71 C40 0.86(3) 6_565 ?
C71 C25 1.40(3) 6_565 ?
C71 C26 1.43(3) 6_565 ?
C71 C20 1.65(3) 6_565 ?
C72 C21 0.86(3) 6_565 ?
C72 C28 1.08(3) 6_565 ?
C72 C25 1.29(3) 6_565 ?
C72 C40 1.87(3) 6_565 ?
C73 C18 0.93(4) 6_565 ?
C73 C23 1.01(4) 6_565 ?
C73 C74 1.46(2) . ?
C73 C17 1.59(4) 6_565 ?
C73 C12 1.61(5) 6_565 ?
C73 C24 2.03(5) 6_565 ?
C74 C23 0.72(4) 6_565 ?
C74 C17 1.00(5) 6_565 ?
C74 C74 2.02(8) 6_565 ?
Ni1P N2P 1.956(6) 6_565 ?
Ni1P N2P 1.956(6) . ?
Ni1P N1P 1.959(7) 6_565 ?
Ni1P N1P 1.959(7) . ?
C1P C2P 1.354(10) 6_565 ?
C1P C2P 1.354(10) . ?
C2P N1P 1.389(8) . ?
C2P C3P 1.455(13) . ?
N2P C18P 1.384(8) . ?
N2P C11P 1.385(11) . ?
C4P C3P 1.513(10) . ?
C4P C5P 1.525(15) . ?
C6P C3P 1.359(14) . ?
C6P C9P 1.454(11) . ?
C6P C8P 1.490(16) . ?
C8P C7P 1.538(19) . ?
C9P N1P 1.372(12) . ?
C9P C10P 1.375(11) . ?
C10P C11P 1.373(11) . ?
C11P C12P 1.447(11) . ?
C12P C15P 1.366(12) . ?
C12P C13P 1.513(14) . ?
C13P C14P 1.505(15) . ?
C15P C18P 1.409(12) . ?
C15P C16P 1.510(9) . ?
C16P C17P 1.526(11) . ?
C18P C19P 1.376(9) . ?
C19P C18P 1.376(9) 6_565 ?
C1D C2D 1.393(16) 6_565 ?
C1D C2D 1.393(16) . ?
C2D C3D 1.326(18) . ?
C3D C4D 1.362(17) . ?
C4D C3D 1.362(17) 6_565 ?
C5D C6D 1.33(3) . ?
C5D C7D 1.39(4) 5 ?
C6D C7D 1.31(4) . ?
C7D C5D 1.39(4) 5 ?
C1E S1E 1.48(3) 6_565 ?
C1E S1E 1.48(3) . ?
